data_1576532
loop_
_publ_author_name
'Lowe, Ethan'
'Rouzi&#xe8;res, Mathieu'
'Dugmore, Sarah K.'
'Kelly, Christopher'
'Wilson, Claire'
'Canaj, Angelos B.'
'Cl&#xe9;rac, Rodolphe'
'Murrie, Mark'

_publ_section_title
;
 Highly reducible polyoxometalate-Dy(iii) SMM hybrid materials with
 exceptional charge stability.
;
_journal_issue 6
_journal_name_full 'Chemical science'
_journal_page_first 3248
_journal_page_last 3258
_journal_paper_doi 10.1039/d5sc07950k
_journal_volume 17
_journal_year 2026
_chemical_formula_moiety 'C36 H76 Dy O7 P2, Mo12 O40 P, 2(C18 H33 O P)'
_chemical_formula_sum 'C72 H142 Dy Mo12 O49 P5'
_chemical_formula_weight 3260.48
_space_group_crystal_system monoclinic
_space_group_IT_number 9
_space_group_name_Hall 'C -2yc'
_space_group_name_H-M_alt 'C 1 c 1'
_atom_sites_solution_hydrogens mixed
_audit_creation_date 2025-10-10
_audit_creation_method
;
Olex2 1.5
(compiled 2025.04.05 svn.rf049d14d for OlexSys, GUI svn.r7224)
;
_audit_update_record
;
2025-10-14 deposited with the CCDC.	2025-11-18 downloaded from the CCDC.
;
_cell_angle_alpha 90
_cell_angle_beta 113.102(2)
_cell_angle_gamma 90
_cell_formula_units_Z 4
_cell_length_a 24.5974(15)
_cell_length_b 19.2115(12)
_cell_length_c 29.5224(19)
_cell_measurement_reflns_used 9369
_cell_measurement_temperature 100
_cell_measurement_theta_max 79.05
_cell_measurement_theta_min 5.95
_cell_volume 12832.1(14)
_computing_cell_refinement 'SAINT V8.37A (Bruker-AXS, 2016)'
_computing_data_collection 'APEX3 Ver. 2016.9-0 (Bruker-AXS, 2016)'
_computing_data_reduction 'APEX3 Ver. 2016.9-0 (Bruker-AXS, 2016)'
_computing_molecular_graphics 'Olex2 1.5 (Dolomanov et al., 2009)'
_computing_publication_material 'Olex2 1.5 (Dolomanov et al., 2009)'
_computing_structure_refinement 'SHELXL 2018/3 (Sheldrick, 2015)'
_computing_structure_solution 'SHELXT 2018/2 (Sheldrick, 2018)'
_diffrn_ambient_temperature 100
_diffrn_detector 'charge integrating pixel array detector'
_diffrn_detector_area_resol_mean 7.4074
_diffrn_detector_type 'Bruker PHOTON II'
_diffrn_measured_fraction_theta_full 0.992
_diffrn_measured_fraction_theta_max 0.975
_diffrn_measurement_device 'four-circle diffractometer'
_diffrn_measurement_device_type 'Bruker D8 VENTURE'
_diffrn_measurement_method '\f and \w scans'
_diffrn_radiation_collimation 'focusing mirrors'
_diffrn_radiation_monochromator 'multilayer mirror optics'
_diffrn_radiation_type CuK\a
_diffrn_radiation_wavelength 1.54178
_diffrn_reflns_av_R_equivalents 0.0499
_diffrn_reflns_av_unetI/netI 0.0537
_diffrn_reflns_Laue_measured_fraction_full 0.992
_diffrn_reflns_Laue_measured_fraction_max 0.975
_diffrn_reflns_limit_h_max 31
_diffrn_reflns_limit_h_min -31
_diffrn_reflns_limit_k_max 23
_diffrn_reflns_limit_k_min -24
_diffrn_reflns_limit_l_max 37
_diffrn_reflns_limit_l_min -34
_diffrn_reflns_number 63677
_diffrn_reflns_point_group_measured_fraction_full 0.843
_diffrn_reflns_point_group_measured_fraction_max 0.796
_diffrn_reflns_theta_full 67.679
_diffrn_reflns_theta_max 79.193
_diffrn_reflns_theta_min 3.018
_diffrn_source 'microfocus sealed tube'
_diffrn_source_current 1.1
_diffrn_source_power 0.05500000000000001
_diffrn_source_type 'INCOATEC I\ms 3.0'
_diffrn_source_voltage 50.0
_diffrn_standards_number 0
_exptl_absorpt_coefficient_mu 13.521
_exptl_absorpt_correction_T_max 0.7542
_exptl_absorpt_correction_T_min 0.4792
_exptl_absorpt_correction_type multi-scan
_exptl_absorpt_process_details
;
SADABS-2016/2 (Bruker,2016/2) was used for absorption correction.
wR2(int) was 0.1404 before and 0.1048 after correction.
The Ratio of minimum to maximum transmission is 0.6354.
The \l/2 correction factor is Not present.
;
_exptl_crystal_colour blue
_exptl_crystal_colour_primary blue
_exptl_crystal_density_diffrn 1.688
_exptl_crystal_description block
_exptl_crystal_F_000 6444
_exptl_crystal_size_max 0.08
_exptl_crystal_size_mid 0.08
_exptl_crystal_size_min 0.06
_refine_diff_density_max 1.099
_refine_diff_density_min -2.198
_refine_diff_density_rms 0.171
_refine_ls_abs_structure_details
;
 Refined as an inversion twin.
;
_refine_ls_abs_structure_Flack 0.523(7)
_refine_ls_extinction_method none
_refine_ls_goodness_of_fit_ref 1.028
_refine_ls_hydrogen_treatment constr
_refine_ls_matrix_type full
_refine_ls_number_parameters 655
_refine_ls_number_reflns 22126
_refine_ls_number_restraints 75
_refine_ls_restrained_S_all 1.028
_refine_ls_R_factor_all 0.0694
_refine_ls_R_factor_gt 0.0686
_refine_ls_shift/su_max 0.001
_refine_ls_shift/su_mean 0.000
_refine_ls_structure_factor_coef Fsqd
_refine_ls_weighting_details 'w=1/[\s^2^(Fo^2^)+(0.0430P)^2^+300.7137P] where P=(Fo^2^+2Fc^2^)/3'
_refine_ls_weighting_scheme calc
_refine_ls_wR_factor_gt 0.1609
_refine_ls_wR_factor_ref 0.1617
_reflns_Friedel_coverage 0.631
_reflns_Friedel_fraction_full 0.695
_reflns_Friedel_fraction_max 0.616
_reflns_number_gt 21840
_reflns_number_total 22126
_reflns_threshold_expression 'I > 2\s(I)'
_cod_data_source_file d5sc07950k2.cif
_cod_data_source_block cu_dypma_blue_cu_100k_0m
_cod_database_code 1576532
_shelx_shelxl_version_number 2018/3
_shelx_space_group_comment
;
The symmetry employed for this shelxl refinement is uniquely defined
by the following loop, which should always be used as a source of
symmetry information in preference to the above space-group names.
They are only intended as comments.
;
_olex2_refinement_description
;
1. Twinned data refinement
 Scales: 0.477(7)
 0.523(7)
2. Fixed Uiso
 At 1.2 times of:
  All C(H) groups, All C(H,H) groups
 At 1.5 times of:
  All O(H,H) groups
3. Restrained distances
 C69-C68 = C68-C67 = C72-C67 = C72-C71 = C71-C70 = C70-C69 = C62-C61 = C66-C61
 = C66-C65 = C65-C64 = C63-C62 = C64-C63 = C60-C55 = C60-C59 = C59-C58 = C58-
 C57 = C57-C56 = C56-C55
 1.51 with sigma of 0.02
 C48-C43 = C48-C47 = C47-C46 = C46-C45 = C45-C44 = C44-C43 = C42-C37 = C42-C41
 = C41-C40 = C40-C39 = C39-C38 = C38-C37
 1.51 with sigma of 0.02
 C18-C13 = C14-C13 = C15-C14 = C16-C15 = C17-C16 = C18-C17 = C6-C1 = C6-C5 =
 C5-C4 = C4-C3 = C3-C2 = C2-C1 = C7-C12 = C8-C7 = C9-C8 = C9-C10 = C11-C10 =
 C12-C11 = C24-C19 = C24-C23 = C23-C22 = C22-C21 = C21-C20 = C20-C19 = C36-C31 =
  C32-C31 = C33-C32 = C34-C33 = C35-C34 = C36-C35 = C26-C25 = C30-C25 = C27-C26
 = C28-C27 = C30-C29 = C29-C28
 1.51 with sigma of 0.02
 C50-C49 = C54-C49 = C53-C54 = C52-C53 = C52-C51 = C51-C50
 1.51 with sigma of 0.02
 Dy1-H5A \\sim Dy1-H5B
 with sigma of 0.02
4. Rigid body (RIGU) restrains
 All non-hydrogen atoms
 with sigma for 1-2 distances of 0.01 and sigma for 1-3 distances of 0.005
5.a Free rotating group:
 O5(H5A,H5B)
5.b Rotating group:
 O3(H3A,H3B), O4(H4A,H4B), O6(H6A,H6B), O7(H7A,H7B)
5.c Ternary CH refined with riding coordinates:
 C1(H1), C7(H7), C13(H13), C19(H19), C25(H25), C31(H31), C55(H55), C61(H61),
 C67(H67), C37(H37), C43(H43), C49(H49)
5.d Secondary CH2 refined with riding coordinates:
 C2(H2A,H2B), C3(H3C,H3D), C4(H4C,H4D), C5(H5C,H5D), C6(H6C,H6D), C8(H8A,H8B),
 C9(H9A,H9B), C10(H10A,H10B), C11(H11A,H11B), C12(H12A,H12B), C14(H14A,H14B),
 C15(H15A,H15B), C16(H16A,H16B), C17(H17A,H17B), C18(H18A,H18B), C20(H20A,H20B),
  C21(H21A,H21B), C22(H22A,H22B), C23(H23A,H23B), C24(H24A,H24B), C26(H26A,
 H26B), C27(H27A,H27B), C28(H28A,H28B), C29(H29A,H29B), C30(H30A,H30B),
 C32(H32A,H32B), C33(H33A,H33B), C34(H34A,H34B), C35(H35A,H35B), C36(H36A,H36B),
  C56(H56A,H56B), C57(H57A,H57B), C58(H58A,H58B), C59(H59A,H59B), C60(H60A,
 H60B), C62(H62A,H62B), C63(H63A,H63B), C64(H64A,H64B), C65(H65A,H65B),
 C66(H66A,H66B), C68(H68A,H68B), C69(H69A,H69B), C70(H70A,H70B), C71(H71A,H71B),
  C72(H72A,H72B), C38(H38A,H38B), C39(H39A,H39B), C40(H40A,H40B), C41(H41A,
 H41B), C42(H42A,H42B), C44(H44A,H44B), C45(H45A,H45B), C46(H46A,H46B),
 C47(H47A,H47B), C48(H48A,H48B), C50(H50A,H50B), C51(H51A,H51B), C54(H54A,H54B),
  C53(H53A,H53B), C52(H52A,H52B)
;
_smtbx_masks_void_probe_radius 1.2
_smtbx_masks_void_truncation_radius 1.2
_olex2_submission_special_instructions 'No special instructions were received'

loop_
_space_group_symop_operation_xyz
'x, y, z'
'x, -y, z+1/2'
'x+1/2, y+1/2, z'
'x+1/2, -y+1/2, z+1/2'

loop_
_atom_site_label
_atom_site_type_symbol
_atom_site_fract_x
_atom_site_fract_y
_atom_site_fract_z
_atom_site_U_iso_or_equiv
_atom_site_adp_type
_atom_site_occupancy
_atom_site_site_symmetry_order
_atom_site_calc_flag
_atom_site_refinement_flags_posn
_atom_site_refinement_flags_adp
_atom_site_refinement_flags_occupancy
_atom_site_disorder_assembly
_atom_site_disorder_group
Dy1 Dy 0.43833(5) 0.13506(3) 0.38173(4) 0.02317(14) Uani 1 1 d D . . . .
P1 P 0.43231(16) 0.13496(17) 0.50289(13) 0.0227(7) Uani 1 1 d . . . . .
P2 P 0.44712(18) 0.13364(17) 0.25615(13) 0.0252(7) Uani 1 1 d . . . . .
O1 O 0.4353(4) 0.1338(4) 0.4525(3) 0.0122(15) Uiso 1 1 d . . . . .
O2 O 0.4459(7) 0.1333(7) 0.3071(5) 0.052(3) Uiso 1 1 d . . . . .
O3 O 0.3770(6) 0.0354(6) 0.3561(5) 0.044(3) Uiso 1 1 d . . . . .
H3A H 0.361014 0.010018 0.373804 0.066 Uiso 1 1 d R U . . .
H3B H 0.364112 0.013950 0.326242 0.066 Uiso 1 1 d R U . . .
O4 O 0.3397(5) 0.1756(6) 0.3468(4) 0.036(2) Uiso 1 1 d . . . . .
H4A H 0.339321 0.219006 0.340021 0.055 Uiso 1 1 d R U . . .
H4B H 0.324380 0.173879 0.368385 0.055 Uiso 1 1 d R U . . .
O5 O 0.4394(6) 0.2593(4) 0.3781(5) 0.0300(16) Uiso 1 1 d G . . . .
H5A H 0.471373 0.280306 0.382137 0.045 Uiso 1 1 d DG U . . .
H5B H 0.412975 0.281014 0.354681 0.045 Uiso 1 1 d DG U . . .
O6 O 0.5377(5) 0.1714(5) 0.4093(4) 0.030(2) Uiso 1 1 d . . . . .
H6A H 0.540574 0.216516 0.402671 0.046 Uiso 1 1 d R U . . .
H6B H 0.572532 0.162485 0.433329 0.046 Uiso 1 1 d R U . . .
O7 O 0.5001(6) 0.0399(7) 0.4046(5) 0.048(3) Uiso 1 1 d . . . . .
H7A H 0.542408 0.039304 0.418977 0.072 Uiso 1 1 d R U . . .
H7B H 0.489353 -0.008368 0.401818 0.072 Uiso 1 1 d R U . . .
C1 C 0.4818(7) 0.0564(8) 0.2475(5) 0.034(3) Uiso 1 1 d D . . . .
H1 H 0.522363 0.060195 0.272193 0.041 Uiso 1 1 calc R U . . .
C2 C 0.4591(7) -0.0085(7) 0.2617(6) 0.042(4) Uiso 1 1 d D . . . .
H2A H 0.416985 -0.012047 0.242291 0.051 Uiso 1 1 calc R U . . .
H2B H 0.464764 -0.005205 0.296073 0.051 Uiso 1 1 calc R U . . .
C3 C 0.4893(8) -0.0742(9) 0.2544(6) 0.047(4) Uiso 1 1 d D . . . .
H3C H 0.529458 -0.075125 0.279001 0.056 Uiso 1 1 calc R U . . .
H3D H 0.468805 -0.114283 0.260011 0.056 Uiso 1 1 calc R U . . .
C4 C 0.4913(9) -0.0809(9) 0.2045(7) 0.052(4) Uiso 1 1 d D . . . .
H4C H 0.451404 -0.086514 0.179907 0.062 Uiso 1 1 calc R U . . .
H4D H 0.513691 -0.122119 0.203704 0.062 Uiso 1 1 calc R U . . .
C5 C 0.5194(7) -0.0177(7) 0.1922(6) 0.038(3) Uiso 1 1 d D . . . .
H5C H 0.561035 -0.016206 0.213509 0.046 Uiso 1 1 calc R U . . .
H5D H 0.515918 -0.020678 0.158433 0.046 Uiso 1 1 calc R U . . .
C6 C 0.4898(6) 0.0475(6) 0.1990(5) 0.023(3) Uiso 1 1 d D . . . .
H6C H 0.451029 0.049992 0.172322 0.027 Uiso 1 1 calc R U . . .
H6D H 0.512402 0.086895 0.195282 0.027 Uiso 1 1 calc R U . . .
C7 C 0.4890(6) 0.2077(7) 0.2513(5) 0.027(3) Uiso 1 1 d D . . . .
H7 H 0.489033 0.206612 0.218154 0.032 Uiso 1 1 calc R U . . .
C8 C 0.5532(6) 0.1970(8) 0.2875(6) 0.037(3) Uiso 1 1 d D . . . .
H8A H 0.555135 0.194240 0.320864 0.044 Uiso 1 1 calc R U . . .
H8B H 0.568476 0.153932 0.279991 0.044 Uiso 1 1 calc R U . . .
C9 C 0.5900(7) 0.2584(7) 0.2827(6) 0.036(3) Uiso 1 1 d D . . . .
H9A H 0.629982 0.254140 0.307313 0.043 Uiso 1 1 calc R U . . .
H9B H 0.591823 0.257282 0.250501 0.043 Uiso 1 1 calc R U . . .
C10 C 0.5642(8) 0.3267(9) 0.2894(7) 0.050(4) Uiso 1 1 d D . . . .
H10A H 0.587535 0.364376 0.284377 0.061 Uiso 1 1 calc R U . . .
H10B H 0.566569 0.329794 0.322875 0.061 Uiso 1 1 calc R U . . .
C11 C 0.4997(9) 0.3353(12) 0.2535(9) 0.075(7) Uiso 1 1 d D . . . .
H11A H 0.484795 0.378912 0.260705 0.090 Uiso 1 1 calc R U . . .
H11B H 0.498284 0.338333 0.220296 0.090 Uiso 1 1 calc R U . . .
C12 C 0.4591(6) 0.2765(6) 0.2556(5) 0.024(3) Uiso 1 1 d D . . . .
H12A H 0.420656 0.280779 0.228710 0.029 Uiso 1 1 calc R U . . .
H12B H 0.453700 0.278058 0.286445 0.029 Uiso 1 1 calc R U . . .
C13 C 0.3719(6) 0.1361(7) 0.2073(5) 0.026(3) Uiso 1 1 d D . . . .
H13 H 0.357425 0.088028 0.201294 0.032 Uiso 1 1 calc R U . . .
C14 C 0.3277(6) 0.1785(8) 0.2223(6) 0.040(3) Uiso 1 1 d D . . . .
H14A H 0.326647 0.158654 0.252209 0.048 Uiso 1 1 calc R U . . .
H14B H 0.341865 0.225967 0.229593 0.048 Uiso 1 1 calc R U . . .
C15 C 0.2643(6) 0.1797(7) 0.1824(5) 0.033(3) Uiso 1 1 d D . . . .
H15A H 0.249541 0.132475 0.174955 0.039 Uiso 1 1 calc R U . . .
H15B H 0.238602 0.205068 0.194389 0.039 Uiso 1 1 calc R U . . .
C16 C 0.2639(7) 0.2138(8) 0.1365(5) 0.037(3) Uiso 1 1 d D . . . .
H16A H 0.279016 0.260930 0.143639 0.044 Uiso 1 1 calc R U . . .
H16B H 0.223872 0.215772 0.111672 0.044 Uiso 1 1 calc R U . . .
C17 C 0.3033(6) 0.1700(7) 0.1178(5) 0.029(3) Uiso 1 1 d D . . . .
H17A H 0.287713 0.123108 0.110435 0.035 Uiso 1 1 calc R U . . .
H17B H 0.303602 0.190305 0.087819 0.035 Uiso 1 1 calc R U . . .
C18 C 0.3654(7) 0.1677(9) 0.1566(5) 0.042(4) Uiso 1 1 d D . . . .
H18A H 0.380905 0.214765 0.162087 0.051 Uiso 1 1 calc R U . . .
H18B H 0.389644 0.140799 0.143850 0.051 Uiso 1 1 calc R U . . .
C19 C 0.5063(6) 0.1423(7) 0.5488(5) 0.024(3) Uiso 1 1 d D . . . .
H19 H 0.518317 0.093651 0.556846 0.029 Uiso 1 1 calc R U . . .
C20 C 0.5079(5) 0.1712(7) 0.5971(4) 0.021(2) Uiso 1 1 d D . . . .
H20A H 0.481957 0.144532 0.608177 0.025 Uiso 1 1 calc R U . . .
H20B H 0.494851 0.219314 0.592930 0.025 Uiso 1 1 calc R U . . .
C21 C 0.5717(6) 0.1662(9) 0.6346(6) 0.040(4) Uiso 1 1 d D . . . .
H21A H 0.574982 0.190756 0.664312 0.048 Uiso 1 1 calc R U . . .
H21B H 0.581113 0.117687 0.643276 0.048 Uiso 1 1 calc R U . . .
C22 C 0.6161(7) 0.1954(8) 0.6169(5) 0.039(3) Uiso 1 1 d D . . . .
H22A H 0.655479 0.185118 0.640928 0.046 Uiso 1 1 calc R U . . .
H22B H 0.611754 0.245570 0.614449 0.046 Uiso 1 1 calc R U . . .
C23 C 0.6097(6) 0.1659(8) 0.5665(5) 0.037(3) Uiso 1 1 d D . . . .
H23A H 0.635768 0.191629 0.555096 0.044 Uiso 1 1 calc R U . . .
H23B H 0.622708 0.117831 0.570906 0.044 Uiso 1 1 calc R U . . .
C24 C 0.5491(6) 0.1687(8) 0.5280(5) 0.032(3) Uiso 1 1 d D . . . .
H24A H 0.546803 0.140350 0.500124 0.038 Uiso 1 1 calc R U . . .
H24B H 0.539302 0.216270 0.516698 0.038 Uiso 1 1 calc R U . . .
C25 C 0.3961(7) 0.0543(7) 0.5097(5) 0.032(3) Uiso 1 1 d D . . . .
H25 H 0.356506 0.053152 0.483316 0.039 Uiso 1 1 calc R U . . .
C26 C 0.4301(7) -0.0100(7) 0.5035(6) 0.036(3) Uiso 1 1 d D . . . .
H26A H 0.435674 -0.005956 0.472853 0.044 Uiso 1 1 calc R U . . .
H26B H 0.468782 -0.011302 0.530234 0.044 Uiso 1 1 calc R U . . .
C27 C 0.3977(8) -0.0768(9) 0.5032(6) 0.048(4) Uiso 1 1 d D . . . .
H27A H 0.360894 -0.078078 0.474317 0.058 Uiso 1 1 calc R U . . .
H27B H 0.421573 -0.116148 0.501557 0.058 Uiso 1 1 calc R U . . .
C28 C 0.3850(8) -0.0820(8) 0.5488(6) 0.037(3) Uiso 1 1 d D . . . .
H28A H 0.421781 -0.087785 0.577320 0.045 Uiso 1 1 calc R U . . .
H28B H 0.360545 -0.122533 0.546587 0.045 Uiso 1 1 calc R U . . .
C29 C 0.3534(6) -0.0171(7) 0.5553(5) 0.032(3) Uiso 1 1 d D . . . .
H29A H 0.315468 -0.013252 0.527899 0.039 Uiso 1 1 calc R U . . .
H29B H 0.346290 -0.021416 0.585281 0.039 Uiso 1 1 calc R U . . .
C30 C 0.3892(8) 0.0480(8) 0.5581(6) 0.038(3) Uiso 1 1 d D . . . .
H30A H 0.368875 0.088493 0.563460 0.045 Uiso 1 1 calc R U . . .
H30B H 0.427596 0.044623 0.585086 0.045 Uiso 1 1 calc R U . . .
C31 C 0.3886(6) 0.2082(7) 0.5097(5) 0.031(3) Uiso 1 1 d D . . . .
H31 H 0.390627 0.211130 0.543508 0.038 Uiso 1 1 calc R U . . .
C32 C 0.3230(5) 0.2055(6) 0.4717(5) 0.023(3) Uiso 1 1 d D . . . .
H32A H 0.322225 0.200266 0.438748 0.027 Uiso 1 1 calc R U . . .
H32B H 0.303458 0.165421 0.478519 0.027 Uiso 1 1 calc R U . . .
C33 C 0.2896(7) 0.2725(7) 0.4743(6) 0.037(3) Uiso 1 1 d D . . . .
H33A H 0.250158 0.270731 0.448541 0.045 Uiso 1 1 calc R U . . .
H33B H 0.285488 0.273475 0.505639 0.045 Uiso 1 1 calc R U . . .
C34 C 0.3189(6) 0.3393(7) 0.4688(5) 0.034(3) Uiso 1 1 d D . . . .
H34A H 0.317661 0.342922 0.435630 0.041 Uiso 1 1 calc R U . . .
H34B H 0.298162 0.378995 0.474681 0.041 Uiso 1 1 calc R U . . .
C35 C 0.3799(6) 0.3392(8) 0.5042(6) 0.038(4) Uiso 1 1 d D . . . .
H35A H 0.381033 0.337326 0.537358 0.046 Uiso 1 1 calc R U . . .
H35B H 0.399454 0.381531 0.500853 0.046 Uiso 1 1 calc R U . . .
C36 C 0.4116(7) 0.2763(7) 0.4949(6) 0.038(3) Uiso 1 1 d D . . . .
H36A H 0.453774 0.280668 0.513940 0.046 Uiso 1 1 calc R U . . .
H36B H 0.405059 0.274310 0.460340 0.046 Uiso 1 1 calc R U . . .
Mo1 Mo 0.71363(8) -0.36318(8) 0.54388(7) 0.0515(4) Uani 1 1 d . . . . .
Mo2 Mo 0.63640(7) -0.20683(8) 0.50093(5) 0.0436(3) Uani 1 1 d . . . . .
Mo3 Mo 0.57003(7) -0.34277(10) 0.53983(7) 0.0584(5) Uani 1 1 d . . . . .
Mo4 Mo 0.76105(7) -0.11822(8) 0.58670(6) 0.0471(3) Uani 1 1 d . . . . .
Mo5 Mo 0.75700(7) -0.41127(7) 0.67124(5) 0.0428(3) Uani 1 1 d . . . . .
Mo6 Mo 0.61704(7) -0.08450(7) 0.58514(5) 0.0428(3) Uani 1 1 d . . . . .
Mo7 Mo 0.54059(7) -0.21717(10) 0.61877(6) 0.0542(4) Uani 1 1 d . . . . .
Mo8 Mo 0.61478(7) -0.37704(7) 0.67023(6) 0.0447(3) Uani 1 1 d . . . . .
Mo9 Mo 0.65987(9) -0.13052(9) 0.71076(7) 0.0591(5) Uani 1 1 d . . . . .
Mo10 Mo 0.73982(8) -0.28886(8) 0.75624(5) 0.0488(4) Uani 1 1 d . . . . .
Mo11 Mo 0.83431(6) -0.27494(11) 0.63629(6) 0.0568(4) Uani 1 1 d . . . . .
Mo12 Mo 0.80671(7) -0.14928(10) 0.71495(7) 0.0627(5) Uani 1 1 d . . . . .
P5 P 0.6877(2) -0.2468(2) 0.62644(16) 0.0291(6) Uani 1 1 d . . . . .
O17 O 0.5868(5) -0.0087(6) 0.5553(4) 0.048(3) Uiso 1 1 d . . . . .
O18 O 0.5429(6) -0.1267(6) 0.5847(5) 0.050(3) Uiso 1 1 d . . . . .
O19 O 0.6330(6) -0.0592(7) 0.6495(5) 0.057(3) Uiso 1 1 d . . . . .
O20 O 0.6931(6) -0.0653(7) 0.5844(5) 0.050(3) Uiso 1 1 d . . . . .
O21 O 0.7847(6) -0.0540(7) 0.5591(5) 0.061(3) Uiso 1 1 d . . . . .
O22 O 0.8022(7) -0.0920(8) 0.6558(6) 0.073(4) Uiso 1 1 d . . . . .
O23 O 0.8666(6) -0.1112(7) 0.7526(5) 0.057(3) Uiso 1 1 d . . . . .
O24 O 0.8565(6) -0.2112(7) 0.6928(5) 0.059(3) Uiso 1 1 d . . . . .
O25 O 0.8988(6) -0.2961(6) 0.6340(5) 0.047(3) Uiso 1 1 d . . . . .
O26 O 0.7946(6) -0.2282(7) 0.7411(5) 0.056(3) Uiso 1 1 d . . . . .
O27 O 0.7670(7) -0.2955(8) 0.8129(6) 0.070(4) Uiso 1 1 d . . . . .
O28 O 0.7763(6) -0.3635(6) 0.7344(5) 0.042(3) Uiso 1 1 d . . . . .
O29 O 0.7957(6) -0.4843(7) 0.6856(5) 0.056(3) Uiso 1 1 d . . . . .
O30 O 0.6842(5) -0.4266(6) 0.6657(4) 0.043(3) Uiso 1 1 d . . . . .
O31 O 0.7480(5) -0.2093(5) 0.6360(4) 0.038(2) Uiso 1 1 d . . . . .
O32 O 0.5721(6) -0.4359(7) 0.6772(5) 0.061(3) Uiso 1 1 d . . . . .
O33 O 0.5947(5) -0.3798(6) 0.5997(4) 0.041(2) Uiso 1 1 d . . . . .
O34 O 0.5159(7) -0.3932(8) 0.4973(6) 0.064(4) Uiso 1 1 d . . . . .
O35 O 0.4707(6) -0.2124(6) 0.6120(5) 0.047(3) Uiso 1 1 d . . . . .
O36 O 0.5397(5) -0.2647(6) 0.5650(4) 0.046(2) Uiso 1 1 d . . . . .
O37 O 0.5724(5) -0.2689(6) 0.4902(5) 0.051(3) Uiso 1 1 d . . . . .
O38 O 0.6281(6) -0.3890(6) 0.5229(5) 0.052(3) Uiso 1 1 d . . . . .
O39 O 0.7322(5) -0.4158(6) 0.5082(4) 0.039(2) Uiso 1 1 d . . . . .
O40 O 0.6157(6) -0.1773(7) 0.4405(5) 0.053(3) Uiso 1 1 d . . . . .
O41 O 0.6542(7) -0.0708(7) 0.7510(5) 0.059(3) Uiso 1 1 d . . . . .
O42 O 0.5751(5) -0.2922(6) 0.6578(4) 0.044(2) Uiso 1 1 d . . . . .
O43 O 0.8226(5) -0.1834(6) 0.5952(4) 0.051(3) Uiso 1 1 d . . . . .
O44 O 0.7106(7) -0.1598(8) 0.5276(6) 0.060(4) Uiso 1 1 d . . . . .
O45 O 0.6780(6) -0.2895(6) 0.4913(5) 0.053(3) Uiso 1 1 d . . . . .
O46 O 0.6682(5) -0.3415(6) 0.7303(4) 0.038(2) Uiso 1 1 d . . . . .
O47 O 0.6865(5) -0.2106(6) 0.7377(5) 0.050(3) Uiso 1 1 d . . . . .
O48 O 0.5796(5) -0.1616(6) 0.6793(4) 0.047(3) Uiso 1 1 d . . . . .
O49 O 0.7242(5) -0.4076(6) 0.6016(4) 0.045(2) Uiso 1 1 d . . . . .
O50 O 0.8149(5) -0.3393(6) 0.6679(4) 0.039(2) Uiso 1 1 d . . . . .
O51 O 0.7384(6) -0.1098(7) 0.7117(5) 0.055(3) Uiso 1 1 d . . . . .
O52 O 0.6621(5) -0.2739(5) 0.5722(4) 0.039(2) Uiso 1 1 d . . . . .
O53 O 0.6957(5) -0.3044(5) 0.6628(4) 0.042(2) Uiso 1 1 d . . . . .
O54 O 0.7794(5) -0.3109(6) 0.5735(4) 0.049(3) Uiso 1 1 d . . . . .
O55 O 0.6443(4) -0.1911(5) 0.6313(3) 0.033(2) Uiso 1 1 d . . . . .
O56 O 0.6041(7) -0.1405(8) 0.5267(6) 0.056(3) Uiso 1 1 d . . . . .
P3 P 0.2828(3) 0.3641(3) 0.3124(2) 0.0553(13) Uani 1 1 d . . . . .
O8 O 0.3271(6) 0.3085(7) 0.3359(5) 0.044(3) Uiso 1 1 d . . . . .
C55 C 0.2131(9) 0.3285(10) 0.3039(6) 0.052(4) Uiso 1 1 d D . . . .
H55 H 0.186646 0.368575 0.292238 0.063 Uiso 1 1 calc R U . A 1
C56 C 0.2042(6) 0.3072(7) 0.3494(5) 0.031(3) Uiso 1 1 d D . . B 1
H56A H 0.209118 0.347893 0.370085 0.037 Uiso 1 1 calc R U . B 1
H56B H 0.234996 0.274270 0.367606 0.037 Uiso 1 1 calc R U . B 1
C57 C 0.1450(7) 0.2746(9) 0.3404(7) 0.050(4) Uiso 1 1 d D . . B 1
H57A H 0.143625 0.263390 0.372013 0.059 Uiso 1 1 calc R U . B 1
H57B H 0.114358 0.308799 0.324585 0.059 Uiso 1 1 calc R U . B 1
C58 C 0.1314(10) 0.2111(9) 0.3099(7) 0.056(5) Uiso 1 1 d D . . B 1
H58A H 0.093010 0.192504 0.305439 0.067 Uiso 1 1 calc R U . B 1
H58B H 0.161248 0.175565 0.324397 0.067 Uiso 1 1 calc R U . B 1
C59 C 0.1321(9) 0.2374(11) 0.2611(7) 0.059(5) Uiso 1 1 d D . . B 1
H59A H 0.097999 0.267425 0.245911 0.071 Uiso 1 1 calc R U . B 1
H59B H 0.126723 0.197568 0.239629 0.071 Uiso 1 1 calc R U . B 1
C60 C 0.1881(8) 0.2781(9) 0.2629(7) 0.050(4) Uiso 1 1 d D . . B 1
H60A H 0.218483 0.244550 0.265171 0.060 Uiso 1 1 calc R U . B 1
H60B H 0.177903 0.303009 0.232103 0.060 Uiso 1 1 calc R U . B 1
C61 C 0.2877(9) 0.3802(12) 0.2542(8) 0.062(5) Uiso 1 1 d D . . . .
H61 H 0.285817 0.333054 0.241011 0.074 Uiso 1 1 calc R U . . .
C62 C 0.2350(12) 0.4158(15) 0.2137(9) 0.083(8) Uiso 1 1 d D . . . .
H62A H 0.199124 0.391435 0.210370 0.099 Uiso 1 1 calc R U . . .
H62B H 0.231886 0.463098 0.223931 0.099 Uiso 1 1 calc R U . . .
C63 C 0.2393(14) 0.4179(17) 0.1644(10) 0.086(8) Uiso 1 1 d D . . . .
H63A H 0.222820 0.374472 0.147942 0.103 Uiso 1 1 calc R U . . .
H63B H 0.213020 0.454619 0.145650 0.103 Uiso 1 1 calc R U . . .
C64 C 0.2967(14) 0.428(3) 0.1591(16) 0.17(2) Uiso 1 1 d D . . . .
H64A H 0.295799 0.405996 0.129367 0.205 Uiso 1 1 calc R U . . .
H64B H 0.304457 0.477509 0.157453 0.205 Uiso 1 1 calc R U . . .
C65 C 0.3433(14) 0.3964(16) 0.2033(9) 0.087(8) Uiso 1 1 d D . . . .
H65A H 0.381024 0.412420 0.204065 0.105 Uiso 1 1 calc R U . . .
H65B H 0.341819 0.346547 0.197525 0.105 Uiso 1 1 calc R U . . .
C66 C 0.3444(10) 0.4067(13) 0.2535(8) 0.065(6) Uiso 1 1 d D . . . .
H66A H 0.348939 0.455722 0.262010 0.078 Uiso 1 1 calc R U . . .
H66B H 0.377409 0.381608 0.277443 0.078 Uiso 1 1 calc R U . . .
C67 C 0.2989(10) 0.4427(12) 0.3541(10) 0.075(7) Uiso 1 1 d D . . . .
H67 H 0.282900 0.437301 0.379494 0.090 Uiso 1 1 calc R U . . .
C68 C 0.2769(9) 0.5085(9) 0.3245(7) 0.056(5) Uiso 1 1 d D . . . .
H68A H 0.234306 0.505827 0.307140 0.067 Uiso 1 1 calc R U . . .
H68B H 0.294038 0.512125 0.300042 0.067 Uiso 1 1 calc R U . . .
C69 C 0.2926(9) 0.5742(11) 0.3569(8) 0.068(5) Uiso 1 1 d D . . . .
H69A H 0.283692 0.615156 0.336016 0.082 Uiso 1 1 calc R U . . .
H69B H 0.268526 0.575893 0.376186 0.082 Uiso 1 1 calc R U . . .
C70 C 0.3561(9) 0.5753(11) 0.3906(8) 0.069(6) Uiso 1 1 d D . . . .
H70A H 0.379272 0.588363 0.371863 0.083 Uiso 1 1 calc R U . . .
H70B H 0.361928 0.610799 0.415417 0.083 Uiso 1 1 calc R U . . .
C71 C 0.3785(11) 0.5084(10) 0.4154(8) 0.066(6) Uiso 1 1 d D . . . .
H71A H 0.359509 0.497444 0.437821 0.079 Uiso 1 1 calc R U . . .
H71B H 0.420766 0.511267 0.434255 0.079 Uiso 1 1 calc R U . . .
C72 C 0.3648(8) 0.4524(10) 0.3761(7) 0.050(4) Uiso 1 1 d D . . . .
H72A H 0.378636 0.466496 0.350987 0.060 Uiso 1 1 calc R U . . .
H72B H 0.384199 0.409135 0.390668 0.060 Uiso 1 1 calc R U . . .
P4 P 0.5938(2) 0.3636(2) 0.44615(19) 0.0436(11) Uani 1 1 d . . . . .
O9 O 0.5486(7) 0.3106(8) 0.4213(6) 0.057(3) Uiso 1 1 d . . . . .
C37 C 0.5942(7) 0.3800(9) 0.5072(7) 0.044(4) Uiso 1 1 d D . . . .
H37 H 0.600122 0.333831 0.522493 0.053 Uiso 1 1 calc R U . . .
C38 C 0.5352(10) 0.4017(15) 0.5050(9) 0.074(7) Uiso 1 1 d D . . . .
H38A H 0.506340 0.367490 0.485852 0.088 Uiso 1 1 calc R U . . .
H38B H 0.524859 0.445596 0.487450 0.088 Uiso 1 1 calc R U . . .
C39 C 0.5299(11) 0.4102(13) 0.5537(8) 0.072(6) Uiso 1 1 d D . . . .
H39A H 0.493422 0.434442 0.548756 0.087 Uiso 1 1 calc R U . . .
H39B H 0.528255 0.364681 0.567277 0.087 Uiso 1 1 calc R U . . .
C40 C 0.5809(8) 0.4502(12) 0.5895(8) 0.065(5) Uiso 1 1 d D . . . .
H40A H 0.579503 0.447326 0.621870 0.078 Uiso 1 1 calc R U . . .
H40B H 0.576766 0.498766 0.579858 0.078 Uiso 1 1 calc R U . . .
C41 C 0.6401(11) 0.4245(14) 0.5930(8) 0.072(6) Uiso 1 1 d D . . . .
H41A H 0.646558 0.377818 0.606587 0.087 Uiso 1 1 calc R U . . .
H41B H 0.670804 0.454310 0.615165 0.087 Uiso 1 1 calc R U . . .
C42 C 0.6443(6) 0.4236(7) 0.5435(5) 0.029(3) Uiso 1 1 d D . . . .
H42A H 0.682074 0.404203 0.546716 0.035 Uiso 1 1 calc R U . . .
H42B H 0.641928 0.470830 0.531140 0.035 Uiso 1 1 calc R U . . .
C43 C 0.5762(7) 0.4420(9) 0.4071(7) 0.045(4) Uiso 1 1 d D . . . .
H43 H 0.593034 0.429124 0.383128 0.054 Uiso 1 1 calc R U . . .
C44 C 0.5117(9) 0.4508(11) 0.3734(8) 0.066(6) Uiso 1 1 d D . . . .
H44A H 0.498877 0.410702 0.351779 0.079 Uiso 1 1 calc R U . . .
H44B H 0.488115 0.452597 0.393114 0.079 Uiso 1 1 calc R U . . .
C45 C 0.5014(12) 0.5151(11) 0.3431(9) 0.076(7) Uiso 1 1 d D . . . .
H45A H 0.459865 0.527246 0.331976 0.091 Uiso 1 1 calc R U . . .
H45B H 0.509179 0.504621 0.314086 0.091 Uiso 1 1 calc R U . . .
C46 C 0.5375(8) 0.5784(10) 0.3678(8) 0.059(5) Uiso 1 1 d D . . . .
H46A H 0.532727 0.613453 0.342933 0.071 Uiso 1 1 calc R U . . .
H46B H 0.521739 0.597394 0.390635 0.071 Uiso 1 1 calc R U . . .
C47 C 0.6020(7) 0.5645(8) 0.3952(6) 0.044(3) Uiso 1 1 d D . . . .
H47A H 0.620795 0.606419 0.412659 0.053 Uiso 1 1 calc R U . . .
H47B H 0.619364 0.553763 0.371680 0.053 Uiso 1 1 calc R U . . .
C48 C 0.6146(8) 0.5055(8) 0.4315(6) 0.045(4) Uiso 1 1 d D . . . .
H48A H 0.606234 0.520228 0.459572 0.053 Uiso 1 1 calc R U . . .
H48B H 0.656034 0.492999 0.443286 0.053 Uiso 1 1 calc R U . . .
C49 C 0.6735(8) 0.3368(9) 0.4564(6) 0.046(4) Uiso 1 1 d D . . . .
H49 H 0.700342 0.371349 0.478273 0.056 Uiso 1 1 calc R U . . .
C50 C 0.6812(17) 0.339(2) 0.4094(11) 0.137(14) Uiso 1 1 d D . . . .
H50A H 0.687387 0.385929 0.401037 0.165 Uiso 1 1 calc R U . . .
H50B H 0.646664 0.319742 0.382972 0.165 Uiso 1 1 calc R U . . .
C51 C 0.7351(13) 0.2943(14) 0.4171(11) 0.087(8) Uiso 1 1 d D . . . .
H51A H 0.732784 0.280919 0.384687 0.105 Uiso 1 1 calc R U . . .
H51B H 0.769331 0.324329 0.431227 0.105 Uiso 1 1 calc R U . . .
C54 C 0.6834(10) 0.2684(11) 0.4846(9) 0.067(6) Uiso 1 1 d D . . . .
H54A H 0.676032 0.273474 0.514429 0.081 Uiso 1 1 calc R U . . .
H54B H 0.658208 0.231812 0.464482 0.081 Uiso 1 1 calc R U . . .
C53 C 0.7482(14) 0.253(2) 0.4964(14) 0.136(15) Uiso 1 1 d D . . . .
H53A H 0.771932 0.295112 0.507647 0.163 Uiso 1 1 calc R U . . .
H53B H 0.763173 0.217689 0.521492 0.163 Uiso 1 1 calc R U . . .
C52 C 0.7484(19) 0.2287(16) 0.4480(12) 0.118(12) Uiso 1 1 d D . . . .
H52A H 0.718213 0.193625 0.433217 0.142 Uiso 1 1 calc R U . . .
H52B H 0.786577 0.209635 0.452259 0.142 Uiso 1 1 calc R U . . .

loop_
_atom_site_aniso_label
_atom_site_aniso_U_11
_atom_site_aniso_U_22
_atom_site_aniso_U_33
_atom_site_aniso_U_23
_atom_site_aniso_U_13
_atom_site_aniso_U_12
Dy1 0.0242(3) 0.0294(3) 0.0178(3) 0.0011(3) 0.0103(2) 0.0024(4)
P1 0.0177(16) 0.0242(16) 0.0269(16) 0.0067(13) 0.0095(13) 0.0035(12)
P2 0.0300(19) 0.0247(16) 0.0241(16) 0.0011(13) 0.0142(15) -0.0022(13)
Mo1 0.0490(9) 0.0510(8) 0.0661(10) -0.0275(7) 0.0353(8) -0.0034(7)
Mo2 0.0505(8) 0.0389(7) 0.0411(7) 0.0057(6) 0.0178(6) 0.0157(6)
Mo3 0.0306(7) 0.0591(9) 0.0757(11) -0.0344(9) 0.0104(7) -0.0052(7)
Mo4 0.0447(8) 0.0442(7) 0.0543(8) 0.0044(7) 0.0214(7) 0.0130(6)
Mo5 0.0496(8) 0.0375(7) 0.0421(7) 0.0080(6) 0.0190(6) 0.0186(6)
Mo6 0.0492(8) 0.0342(7) 0.0472(8) 0.0054(6) 0.0213(7) 0.0072(6)
Mo7 0.0298(7) 0.0776(11) 0.0558(9) -0.0147(8) 0.0174(7) 0.0090(7)
Mo8 0.0455(8) 0.0347(6) 0.0574(8) 0.0064(6) 0.0240(7) 0.0112(6)
Mo9 0.0601(11) 0.0578(9) 0.0725(11) -0.0369(8) 0.0401(9) -0.0031(8)
Mo10 0.0569(9) 0.0478(8) 0.0401(7) 0.0051(6) 0.0172(7) 0.0201(7)
Mo11 0.0238(7) 0.0917(12) 0.0533(9) -0.0213(8) 0.0134(6) 0.0081(7)
Mo12 0.0347(8) 0.0678(10) 0.0769(11) -0.0461(9) 0.0126(8) -0.0010(7)
P5 0.0268(12) 0.0312(14) 0.0284(14) -0.0053(11) 0.0100(11) 0.0076(10)
P3 0.051(3) 0.060(3) 0.052(3) 0.018(2) 0.017(2) 0.017(2)
P4 0.029(2) 0.035(2) 0.052(3) 0.0141(18) -0.0011(19) -0.0053(16)

loop_
_atom_type_symbol
_atom_type_description
_atom_type_scat_dispersion_real
_atom_type_scat_dispersion_imag
_atom_type_scat_source
C C 0.0181 0.0091 'International Tables Vol C Tables 4.2.6.8 and 6.1.1.4'
H H 0.0000 0.0000 'International Tables Vol C Tables 4.2.6.8 and 6.1.1.4'
Dy Dy -9.8046 9.8477 'International Tables Vol C Tables 4.2.6.8 and 6.1.1.4'
Mo Mo -0.0483 2.7339 'International Tables Vol C Tables 4.2.6.8 and 6.1.1.4'
O O 0.0492 0.0322 'International Tables Vol C Tables 4.2.6.8 and 6.1.1.4'
P P 0.2955 0.4335 'International Tables Vol C Tables 4.2.6.8 and 6.1.1.4'

loop_
_geom_angle_atom_site_label_1
_geom_angle_atom_site_label_2
_geom_angle_atom_site_label_3
_geom_angle
_geom_angle_site_symmetry_1
_geom_angle_site_symmetry_3
_geom_angle_publ_flag
O1 Dy1 O2 177.1(5) . . ?
O1 Dy1 O3 92.4(4) . . ?
O1 Dy1 O4 90.3(4) . . ?
O1 Dy1 O5 93.5(4) . . ?
O1 Dy1 O6 95.5(3) . . ?
O1 Dy1 O7 88.7(4) . . ?
O2 Dy1 O3 87.8(5) . . ?
O2 Dy1 O4 92.4(5) . . ?
O2 Dy1 O5 88.0(4) . . ?
O2 Dy1 O6 82.6(4) . . ?
O2 Dy1 O7 88.6(5) . . ?
O3 Dy1 O5 144.0(4) . . ?
O4 Dy1 O3 73.2(4) . . ?
O4 Dy1 O5 71.3(4) . . ?
O6 Dy1 O3 142.5(4) . . ?
O6 Dy1 O4 143.1(3) . . ?
O6 Dy1 O5 72.0(4) . . ?
O7 Dy1 O3 73.5(3) . . ?
O7 Dy1 O4 146.6(4) . . ?
O7 Dy1 O5 142.1(5) . . ?
O7 Dy1 O6 70.1(4) . . ?
O1 P1 C19 108.4(5) . . ?
O1 P1 C25 107.9(6) . . ?
O1 P1 C31 112.1(6) . . ?
C19 P1 C25 111.9(7) . . ?
C19 P1 C31 108.8(6) . . ?
C31 P1 C25 107.8(7) . . ?
O2 P2 C1 109.6(7) . . ?
O2 P2 C7 108.5(7) . . ?
O2 P2 C13 111.8(7) . . ?
C1 P2 C7 109.1(7) . . ?
C1 P2 C13 107.4(7) . . ?
C7 P2 C13 110.4(6) . . ?
P1 O1 Dy1 178.4(5) . . ?
P2 O2 Dy1 176.6(9) . . ?
Dy1 O3 H3A 127.8 . . ?
Dy1 O3 H3B 127.6 . . ?
H3A O3 H3B 104.6 . . ?
Dy1 O4 H4A 109.7 . . ?
Dy1 O4 H4B 109.8 . . ?
H4A O4 H4B 104.1 . . ?
Dy1 O5 H5A 119.6 . . ?
Dy1 O5 H5B 120.5 . . ?
H5A O5 H5B 104.5 . . ?
Dy1 O6 H6A 111.7 . . ?
Dy1 O6 H6B 139.6 . . ?
H6A O6 H6B 103.2 . . ?
Dy1 O7 H7A 128.0 . . ?
Dy1 O7 H7B 128.0 . . ?
H7A O7 H7B 104.0 . . ?
P2 C1 H1 103.7 . . ?
C2 C1 P2 113.8(11) . . ?
C2 C1 H1 103.7 . . ?
C2 C1 C6 111.7(12) . . ?
C6 C1 P2 118.2(10) . . ?
C6 C1 H1 103.7 . . ?
C1 C2 H2A 108.9 . . ?
C1 C2 H2B 108.9 . . ?
C1 C2 C3 113.3(13) . . ?
H2A C2 H2B 107.7 . . ?
C3 C2 H2A 108.9 . . ?
C3 C2 H2B 108.9 . . ?
C2 C3 H3C 108.6 . . ?
C2 C3 H3D 108.6 . . ?
H3C C3 H3D 107.6 . . ?
C4 C3 C2 114.7(15) . . ?
C4 C3 H3C 108.6 . . ?
C4 C3 H3D 108.6 . . ?
C3 C4 H4C 109.4 . . ?
C3 C4 H4D 109.4 . . ?
C3 C4 C5 111.1(15) . . ?
H4C C4 H4D 108.0 . . ?
C5 C4 H4C 109.4 . . ?
C5 C4 H4D 109.4 . . ?
C4 C5 H5C 109.6 . . ?
C4 C5 H5D 109.6 . . ?
H5C C5 H5D 108.1 . . ?
C6 C5 C4 110.4(13) . . ?
C6 C5 H5C 109.6 . . ?
C6 C5 H5D 109.6 . . ?
C1 C6 H6C 107.9 . . ?
C1 C6 H6D 107.9 . . ?
C5 C6 C1 117.6(12) . . ?
C5 C6 H6C 107.9 . . ?
C5 C6 H6D 107.9 . . ?
H6C C6 H6D 107.2 . . ?
P2 C7 H7 106.7 . . ?
C8 C7 P2 107.8(9) . . ?
C8 C7 H7 106.7 . . ?
C8 C7 C12 116.9(12) . . ?
C12 C7 P2 111.5(9) . . ?
C12 C7 H7 106.7 . . ?
C7 C8 H8A 110.0 . . ?
C7 C8 H8B 110.0 . . ?
H8A C8 H8B 108.3 . . ?
C9 C8 C7 108.6(12) . . ?
C9 C8 H8A 110.0 . . ?
C9 C8 H8B 110.0 . . ?
C8 C9 H9A 109.3 . . ?
C8 C9 H9B 109.3 . . ?
H9A C9 H9B 108.0 . . ?
C10 C9 C8 111.5(13) . . ?
C10 C9 H9A 109.3 . . ?
C10 C9 H9B 109.3 . . ?
C9 C10 H10A 109.1 . . ?
C9 C10 H10B 109.1 . . ?
C9 C10 C11 112.3(16) . . ?
H10A C10 H10B 107.9 . . ?
C11 C10 H10A 109.1 . . ?
C11 C10 H10B 109.1 . . ?
C10 C11 H11A 108.7 . . ?
C10 C11 H11B 108.7 . . ?
H11A C11 H11B 107.6 . . ?
C12 C11 C10 114.2(17) . . ?
C12 C11 H11A 108.7 . . ?
C12 C11 H11B 108.7 . . ?
C7 C12 H12A 110.3 . . ?
C7 C12 H12B 110.4 . . ?
C11 C12 C7 106.9(14) . . ?
C11 C12 H12A 110.3 . . ?
C11 C12 H12B 110.3 . . ?
H12A C12 H12B 108.6 . . ?
P2 C13 H13 107.4 . . ?
C14 C13 P2 112.9(9) . . ?
C14 C13 H13 107.4 . . ?
C14 C13 C18 104.4(12) . . ?
C18 C13 P2 116.9(10) . . ?
C18 C13 H13 107.4 . . ?
C13 C14 H14A 108.9 . . ?
C13 C14 H14B 108.9 . . ?
H14A C14 H14B 107.7 . . ?
C15 C14 C13 113.5(12) . . ?
C15 C14 H14A 108.9 . . ?
C15 C14 H14B 108.9 . . ?
C14 C15 H15A 109.6 . . ?
C14 C15 H15B 109.6 . . ?
H15A C15 H15B 108.1 . . ?
C16 C15 C14 110.2(12) . . ?
C16 C15 H15A 109.6 . . ?
C16 C15 H15B 109.6 . . ?
C15 C16 H16A 110.2 . . ?
C15 C16 H16B 110.2 . . ?
C15 C16 C17 107.5(12) . . ?
H16A C16 H16B 108.5 . . ?
C17 C16 H16A 110.2 . . ?
C17 C16 H16B 110.2 . . ?
C16 C17 H17A 109.7 . . ?
C16 C17 H17B 109.7 . . ?
H17A C17 H17B 108.2 . . ?
C18 C17 C16 109.7(12) . . ?
C18 C17 H17A 109.7 . . ?
C18 C17 H17B 109.7 . . ?
C13 C18 H18A 108.4 . . ?
C13 C18 H18B 108.4 . . ?
C17 C18 C13 115.6(13) . . ?
C17 C18 H18A 108.4 . . ?
C17 C18 H18B 108.4 . . ?
H18A C18 H18B 107.5 . . ?
P1 C19 H19 103.2 . . ?
C20 C19 P1 112.5(9) . . ?
C20 C19 H19 103.2 . . ?
C24 C19 P1 112.5(9) . . ?
C24 C19 H19 103.2 . . ?
C24 C19 C20 119.8(11) . . ?
C19 C20 H20A 110.2 . . ?
C19 C20 H20B 110.2 . . ?
C19 C20 C21 107.4(11) . . ?
H20A C20 H20B 108.5 . . ?
C21 C20 H20A 110.2 . . ?
C21 C20 H20B 110.2 . . ?
C20 C21 H21A 108.8 . . ?
C20 C21 H21B 108.8 . . ?
H21A C21 H21B 107.7 . . ?
C22 C21 C20 114.0(13) . . ?
C22 C21 H21A 108.8 . . ?
C22 C21 H21B 108.8 . . ?
C21 C22 H22A 109.0 . . ?
C21 C22 H22B 109.0 . . ?
C21 C22 C23 112.9(13) . . ?
H22A C22 H22B 107.8 . . ?
C23 C22 H22A 109.0 . . ?
C23 C22 H22B 109.0 . . ?
C22 C23 H23A 108.5 . . ?
C22 C23 H23B 108.5 . . ?
H23A C23 H23B 107.5 . . ?
C24 C23 C22 114.9(12) . . ?
C24 C23 H23A 108.5 . . ?
C24 C23 H23B 108.5 . . ?
C19 C24 H24A 109.8 . . ?
C19 C24 H24B 109.8 . . ?
C23 C24 C19 109.2(12) . . ?
C23 C24 H24A 109.8 . . ?
C23 C24 H24B 109.8 . . ?
H24A C24 H24B 108.3 . . ?
P1 C25 H25 107.7 . . ?
C26 C25 P1 110.7(10) . . ?
C26 C25 H25 107.7 . . ?
C30 C25 P1 114.2(10) . . ?
C30 C25 H25 107.7 . . ?
C30 C25 C26 108.5(12) . . ?
C25 C26 H26A 109.2 . . ?
C25 C26 H26B 109.2 . . ?
H26A C26 H26B 107.9 . . ?
C27 C26 C25 111.9(13) . . ?
C27 C26 H26A 109.2 . . ?
C27 C26 H26B 109.2 . . ?
C26 C27 H27A 109.6 . . ?
C26 C27 H27B 109.6 . . ?
H27A C27 H27B 108.1 . . ?
C28 C27 C26 110.3(14) . . ?
C28 C27 H27A 109.6 . . ?
C28 C27 H27B 109.6 . . ?
C27 C28 H28A 109.5 . . ?
C27 C28 H28B 109.5 . . ?
C27 C28 C29 110.8(13) . . ?
H28A C28 H28B 108.1 . . ?
C29 C28 H28A 109.5 . . ?
C29 C28 H28B 109.5 . . ?
C28 C29 H29A 109.3 . . ?
C28 C29 H29B 109.3 . . ?
H29A C29 H29B 107.9 . . ?
C30 C29 C28 111.8(12) . . ?
C30 C29 H29A 109.3 . . ?
C30 C29 H29B 109.3 . . ?
C25 C30 C29 107.1(12) . . ?
C25 C30 H30A 110.3 . . ?
C25 C30 H30B 110.3 . . ?
C29 C30 H30A 110.3 . . ?
C29 C30 H30B 110.3 . . ?
H30A C30 H30B 108.6 . . ?
P1 C31 H31 111.0 . . ?
C32 C31 P1 112.3(9) . . ?
C32 C31 H31 111.0 . . ?
C36 C31 P1 108.7(10) . . ?
C36 C31 H31 111.0 . . ?
C36 C31 C32 102.3(11) . . ?
C31 C32 H32A 109.5 . . ?
C31 C32 H32B 109.5 . . ?
H32A C32 H32B 108.1 . . ?
C33 C32 C31 110.8(11) . . ?
C33 C32 H32A 109.5 . . ?
C33 C32 H32B 109.5 . . ?
C32 C33 H33A 108.6 . . ?
C32 C33 H33B 108.6 . . ?
H33A C33 H33B 107.6 . . ?
C34 C33 C32 114.6(12) . . ?
C34 C33 H33A 108.6 . . ?
C34 C33 H33B 108.6 . . ?
C33 C34 H34A 109.9 . . ?
C33 C34 H34B 109.9 . . ?
H34A C34 H34B 108.3 . . ?
C35 C34 C33 108.8(13) . . ?
C35 C34 H34A 109.9 . . ?
C35 C34 H34B 109.9 . . ?
C34 C35 H35A 109.8 . . ?
C34 C35 H35B 109.8 . . ?
C34 C35 C36 109.3(13) . . ?
H35A C35 H35B 108.3 . . ?
C36 C35 H35A 109.8 . . ?
C36 C35 H35B 109.8 . . ?
C31 C36 H36A 109.6 . . ?
C31 C36 H36B 109.6 . . ?
C35 C36 C31 110.4(13) . . ?
C35 C36 H36A 109.6 . . ?
C35 C36 H36B 109.6 . . ?
H36A C36 H36B 108.1 . . ?
O38 Mo1 O45 81.4(5) . . ?
O38 Mo1 O52 70.2(4) . . ?
O39 Mo1 O38 99.8(5) . . ?
O39 Mo1 O45 94.8(5) . . ?
O39 Mo1 O49 109.6(5) . . ?
O39 Mo1 O52 162.1(5) . . ?
O39 Mo1 O54 103.3(5) . . ?
O45 Mo1 O52 69.5(4) . . ?
O49 Mo1 O38 85.5(5) . . ?
O49 Mo1 O45 154.0(5) . . ?
O49 Mo1 O52 85.0(4) . . ?
O54 Mo1 O38 156.2(5) . . ?
O54 Mo1 O45 91.0(5) . . ?
O54 Mo1 O49 92.1(5) . . ?
O54 Mo1 O52 86.0(5) . . ?
O37 Mo2 O44 164.2(6) . . ?
O37 Mo2 O45 85.0(5) . . ?
O37 Mo2 O52 73.6(5) . . ?
O40 Mo2 O37 98.3(6) . . ?
O40 Mo2 O44 96.6(6) . . ?
O40 Mo2 O45 94.3(6) . . ?
O40 Mo2 O52 165.4(5) . . ?
O40 Mo2 O56 101.5(6) . . ?
O44 Mo2 O45 88.6(6) . . ?
O44 Mo2 O52 90.7(5) . . ?
O45 Mo2 O52 73.3(5) . . ?
O56 Mo2 O37 92.3(6) . . ?
O56 Mo2 O44 90.0(7) . . ?
O56 Mo2 O45 164.2(6) . . ?
O56 Mo2 O52 91.1(5) . . ?
O33 Mo3 O36 87.8(5) . . ?
O33 Mo3 O37 153.0(5) . . ?
O33 Mo3 O38 94.4(5) . . ?
O33 Mo3 O52 85.8(4) . . ?
O34 Mo3 O33 111.3(6) . . ?
O34 Mo3 O36 114.1(6) . . ?
O34 Mo3 O37 95.7(6) . . ?
O34 Mo3 O38 89.5(7) . . ?
O34 Mo3 O52 155.7(6) . . ?
O36 Mo3 O37 82.1(5) . . ?
O36 Mo3 O52 82.6(4) . . ?
O37 Mo3 O52 68.2(4) . . ?
O38 Mo3 O36 153.7(5) . . ?
O38 Mo3 O37 84.3(5) . . ?
O38 Mo3 O52 71.5(4) . . ?
O20 Mo4 O22 89.2(6) . . ?
O20 Mo4 O31 94.9(5) . . ?
O21 Mo4 O20 93.2(6) . . ?
O21 Mo4 O22 100.3(7) . . ?
O21 Mo4 O31 168.7(6) . . ?
O21 Mo4 O43 97.8(6) . . ?
O21 Mo4 O44 95.1(7) . . ?
O22 Mo4 O31 71.9(5) . . ?
O43 Mo4 O20 169.0(5) . . ?
O43 Mo4 O22 88.5(6) . . ?
O43 Mo4 O31 74.2(5) . . ?
O44 Mo4 O20 86.8(6) . . ?
O44 Mo4 O22 164.3(7) . . ?
O44 Mo4 O31 93.3(5) . . ?
O44 Mo4 O43 92.5(6) . . ?
O28 Mo5 O50 79.2(5) . . ?
O28 Mo5 O53 67.8(4) . . ?
O29 Mo5 O28 104.6(6) . . ?
O29 Mo5 O30 110.1(6) . . ?
O29 Mo5 O49 105.5(6) . . ?
O29 Mo5 O50 104.4(6) . . ?
O29 Mo5 O53 170.1(5) . . ?
O30 Mo5 O28 91.5(6) . . ?
O30 Mo5 O49 85.4(5) . . ?
O30 Mo5 O50 145.5(5) . . ?
O30 Mo5 O53 65.0(5) . . ?
O49 Mo5 O28 148.9(5) . . ?
O49 Mo5 O50 86.0(5) . . ?
O49 Mo5 O53 83.0(4) . . ?
O50 Mo5 O53 80.9(4) . . ?
O17 Mo6 O18 97.6(5) . . ?
O17 Mo6 O19 100.3(6) . . ?
O17 Mo6 O20 93.4(6) . . ?
O17 Mo6 O55 169.6(5) . . ?
O17 Mo6 O56 97.3(6) . . ?
O18 Mo6 O55 73.0(4) . . ?
O19 Mo6 O18 86.5(5) . . ?
O19 Mo6 O20 98.4(6) . . ?
O19 Mo6 O55 75.1(5) . . ?
O19 Mo6 O56 161.8(6) . . ?
O20 Mo6 O18 167.0(5) . . ?
O20 Mo6 O55 96.5(5) . . ?
O20 Mo6 O56 85.3(6) . . ?
O56 Mo6 O18 86.4(6) . . ?
O56 Mo6 O55 86.8(5) . . ?
O18 Mo7 O55 70.8(4) . . ?
O35 Mo7 O18 97.1(6) . . ?
O35 Mo7 O36 105.4(6) . . ?
O35 Mo7 O42 108.8(6) . . ?
O35 Mo7 O48 101.0(6) . . ?
O35 Mo7 O55 165.0(5) . . ?
O36 Mo7 O18 89.4(5) . . ?
O36 Mo7 O42 89.9(5) . . ?
O36 Mo7 O48 153.2(5) . . ?
O36 Mo7 O55 83.8(4) . . ?
O42 Mo7 O18 153.3(5) . . ?
O42 Mo7 O48 85.1(5) . . ?
O42 Mo7 O55 82.5(4) . . ?
O48 Mo7 O18 83.6(5) . . ?
O48 Mo7 O55 69.5(4) . . ?
O30 Mo8 O53 62.2(4) . . ?
O32 Mo8 O30 106.8(6) . . ?
O32 Mo8 O33 102.3(6) . . ?
O32 Mo8 O42 108.8(6) . . ?
O32 Mo8 O46 112.6(6) . . ?
O32 Mo8 O53 168.7(6) . . ?
O33 Mo8 O30 77.3(5) . . ?
O33 Mo8 O53 78.4(4) . . ?
O42 Mo8 O30 142.9(5) . . ?
O42 Mo8 O33 85.4(5) . . ?
O42 Mo8 O46 89.2(5) . . ?
O42 Mo8 O53 82.5(4) . . ?
O46 Mo8 O30 86.4(5) . . ?
O46 Mo8 O33 144.4(5) . . ?
O46 Mo8 O53 66.0(4) . . ?
O19 Mo9 O55 68.1(4) . . ?
O41 Mo9 O19 94.3(6) . . ?
O41 Mo9 O47 113.4(6) . . ?
O41 Mo9 O48 101.4(6) . . ?
O41 Mo9 O51 101.7(6) . . ?
O41 Mo9 O55 160.7(6) . . ?
O47 Mo9 O19 152.1(6) . . ?
O47 Mo9 O48 94.4(6) . . ?
O47 Mo9 O51 88.9(6) . . ?
O47 Mo9 O55 84.8(5) . . ?
O48 Mo9 O19 82.8(5) . . ?
O48 Mo9 O51 153.0(5) . . ?
O48 Mo9 O55 69.7(4) . . ?
O51 Mo9 O19 81.9(5) . . ?
O51 Mo9 O55 84.0(5) . . ?
O27 Mo10 O26 104.6(7) . . ?
O27 Mo10 O28 103.9(7) . . ?
O27 Mo10 O46 109.2(7) . . ?
O27 Mo10 O47 109.2(7) . . ?
O28 Mo10 O26 85.1(5) . . ?
O46 Mo10 O26 146.2(5) . . ?
O46 Mo10 O28 87.1(5) . . ?
O46 Mo10 O47 83.2(5) . . ?
O47 Mo10 O26 85.6(5) . . ?
O47 Mo10 O28 146.9(5) . . ?
O24 Mo11 O31 68.7(5) . . ?
O24 Mo11 O43 84.1(5) . . ?
O25 Mo11 O24 103.6(6) . . ?
O25 Mo11 O31 163.3(5) . . ?
O25 Mo11 O43 95.6(5) . . ?
O25 Mo11 O50 108.5(6) . . ?
O25 Mo11 O54 101.0(6) . . ?
O43 Mo11 O31 69.3(4) . . ?
O50 Mo11 O24 91.8(5) . . ?
O50 Mo11 O31 87.0(4) . . ?
O50 Mo11 O43 155.8(5) . . ?
O50 Mo11 O54 91.4(5) . . ?
O54 Mo11 O24 152.7(5) . . ?
O54 Mo11 O31 84.4(4) . . ?
O54 Mo11 O43 81.9(5) . . ?
O22 Mo12 O31 68.3(5) . . ?
O23 Mo12 O22 94.2(7) . . ?
O23 Mo12 O24 89.1(6) . . ?
O23 Mo12 O26 110.4(7) . . ?
O23 Mo12 O31 152.0(6) . . ?
O23 Mo12 O51 114.8(7) . . ?
O24 Mo12 O22 82.8(6) . . ?
O24 Mo12 O31 67.8(5) . . ?
O26 Mo12 O22 150.9(6) . . ?
O26 Mo12 O24 82.1(6) . . ?
O26 Mo12 O31 82.9(5) . . ?
O26 Mo12 O51 94.0(6) . . ?
O51 Mo12 O22 89.4(6) . . ?
O51 Mo12 O24 155.4(6) . . ?
O51 Mo12 O31 87.6(5) . . ?
O52 P5 O31 108.0(6) . . ?
O53 P5 O31 111.1(6) . . ?
O53 P5 O52 112.0(6) . . ?
O53 P5 O55 110.1(6) . . ?
O55 P5 O31 107.5(6) . . ?
O55 P5 O52 108.0(6) . . ?
Mo6 O18 Mo7 123.5(6) . . ?
Mo6 O19 Mo9 124.5(7) . . ?
Mo6 O20 Mo4 137.1(7) . . ?
Mo4 O22 Mo12 126.1(8) . . ?
Mo11 O24 Mo12 130.4(7) . . ?
Mo12 O26 Mo10 148.5(8) . . ?
Mo10 O28 Mo5 133.9(7) . . ?
Mo5 O30 Mo8 141.0(7) . . ?
Mo4 O31 Mo11 93.2(4) . . ?
Mo4 O31 Mo12 93.6(4) . . ?
Mo11 O31 Mo12 92.9(3) . . ?
P5 O31 Mo4 124.9(6) . . ?
P5 O31 Mo11 121.1(6) . . ?
P5 O31 Mo12 122.7(6) . . ?
Mo3 O33 Mo8 154.0(6) . . ?
Mo7 O36 Mo3 147.3(7) . . ?
Mo2 O37 Mo3 124.6(6) . . ?
Mo3 O38 Mo1 127.3(7) . . ?
Mo7 O42 Mo8 152.9(7) . . ?
Mo4 O43 Mo11 123.4(6) . . ?
Mo4 O44 Mo2 139.6(9) . . ?
Mo2 O45 Mo1 123.1(6) . . ?
Mo8 O46 Mo10 140.0(7) . . ?
Mo9 O47 Mo10 155.9(8) . . ?
Mo9 O48 Mo7 130.4(6) . . ?
Mo1 O49 Mo5 150.8(7) . . ?
Mo11 O50 Mo5 150.4(6) . . ?
Mo12 O51 Mo9 143.5(8) . . ?
Mo1 O52 Mo3 90.7(3) . . ?
Mo2 O52 Mo1 94.1(4) . . ?
Mo2 O52 Mo3 93.6(4) . . ?
P5 O52 Mo1 121.7(6) . . ?
P5 O52 Mo2 126.7(6) . . ?
P5 O52 Mo3 121.0(6) . . ?
Mo5 O53 Mo8 90.1(3) . . ?
P5 O53 Mo5 125.5(6) . . ?
P5 O53 Mo8 125.9(6) . . ?
Mo1 O54 Mo11 144.3(7) . . ?
Mo6 O55 Mo7 92.6(3) . . ?
Mo6 O55 Mo9 92.4(3) . . ?
Mo7 O55 Mo9 90.2(3) . . ?
P5 O55 Mo6 125.6(5) . . ?
P5 O55 Mo7 123.3(5) . . ?
P5 O55 Mo9 123.1(5) . . ?
Mo2 O56 Mo6 144.1(9) . . ?
O8 P3 C55 106.2(9) . . ?
O8 P3 C61 105.0(9) . . ?
O8 P3 C67 110.0(9) . . ?
C55 P3 C61 110.8(9) . . ?
C55 P3 C67 110.2(10) . . ?
C61 P3 C67 114.2(11) . . ?
P3 C55 H55 102.7 . . ?
C56 C55 P3 116.9(12) . . ?
C56 C55 H55 102.7 . . ?
C60 C55 P3 116.0(13) . . ?
C60 C55 H55 102.7 . . ?
C60 C55 C56 113.1(15) . . ?
C55 C56 H56A 108.5 . . ?
C55 C56 H56B 108.5 . . ?
C55 C56 C57 115.2(13) . . ?
H56A C56 H56B 107.5 . . ?
C57 C56 H56A 108.5 . . ?
C57 C56 H56B 108.5 . . ?
C56 C57 H57A 108.5 . . ?
C56 C57 H57B 108.5 . . ?
H57A C57 H57B 107.5 . . ?
C58 C57 C56 114.9(15) . . ?
C58 C57 H57A 108.5 . . ?
C58 C57 H57B 108.5 . . ?
C57 C58 H58A 111.2 . . ?
C57 C58 H58B 111.2 . . ?
C57 C58 C59 102.6(16) . . ?
H58A C58 H58B 109.2 . . ?
C59 C58 H58A 111.2 . . ?
C59 C58 H58B 111.2 . . ?
C58 C59 H59A 107.9 . . ?
C58 C59 H59B 107.9 . . ?
C58 C59 C60 117.8(16) . . ?
H59A C59 H59B 107.2 . . ?
C60 C59 H59A 107.9 . . ?
C60 C59 H59B 107.9 . . ?
C55 C60 C59 115.6(16) . . ?
C55 C60 H60A 108.4 . . ?
C55 C60 H60B 108.4 . . ?
C59 C60 H60A 108.4 . . ?
C59 C60 H60B 108.4 . . ?
H60A C60 H60B 107.4 . . ?
P3 C61 H61 102.1 . . ?
C62 C61 P3 117.9(16) . . ?
C62 C61 H61 102.1 . . ?
C66 C61 P3 119.0(16) . . ?
C66 C61 H61 102.1 . . ?
C66 C61 C62 110(2) . . ?
C61 C62 H62A 108.7 . . ?
C61 C62 H62B 108.7 . . ?
H62A C62 H62B 107.6 . . ?
C63 C62 C61 114(2) . . ?
C63 C62 H62A 108.7 . . ?
C63 C62 H62B 108.7 . . ?
C62 C63 H63A 106.8 . . ?
C62 C63 H63B 106.8 . . ?
H63A C63 H63B 106.6 . . ?
C64 C63 C62 122(3) . . ?
C64 C63 H63A 106.8 . . ?
C64 C63 H63B 106.8 . . ?
C63 C64 H64A 110.4 . . ?
C63 C64 H64B 110.4 . . ?
H64A C64 H64B 108.6 . . ?
C65 C64 C63 107(3) . . ?
C65 C64 H64A 110.4 . . ?
C65 C64 H64B 110.4 . . ?
C64 C65 H65A 106.9 . . ?
C64 C65 H65B 106.9 . . ?
C64 C65 C66 122(3) . . ?
H65A C65 H65B 106.7 . . ?
C66 C65 H65A 106.9 . . ?
C66 C65 H65B 106.9 . . ?
C61 C66 H66A 110.0 . . ?
C61 C66 H66B 110.0 . . ?
C65 C66 C61 108(2) . . ?
C65 C66 H66A 110.0 . . ?
C65 C66 H66B 110.0 . . ?
H66A C66 H66B 108.4 . . ?
P3 C67 H67 111.7 . . ?
C68 C67 P3 110.9(16) . . ?
C68 C67 H67 111.7 . . ?
C72 C67 P3 107.2(16) . . ?
C72 C67 H67 111.7 . . ?
C72 C67 C68 103.2(18) . . ?
C67 C68 H68A 109.1 . . ?
C67 C68 H68B 109.1 . . ?
C67 C68 C69 112.4(18) . . ?
H68A C68 H68B 107.9 . . ?
C69 C68 H68A 109.1 . . ?
C69 C68 H68B 109.1 . . ?
C68 C69 H69A 109.3 . . ?
C68 C69 H69B 109.3 . . ?
H69A C69 H69B 107.9 . . ?
C70 C69 C68 111.7(18) . . ?
C70 C69 H69A 109.3 . . ?
C70 C69 H69B 109.3 . . ?
C69 C70 H70A 108.7 . . ?
C69 C70 H70B 108.7 . . ?
H70A C70 H70B 107.6 . . ?
C71 C70 C69 114.2(19) . . ?
C71 C70 H70A 108.7 . . ?
C71 C70 H70B 108.7 . . ?
C70 C71 H71A 110.1 . . ?
C70 C71 H71B 110.1 . . ?
C70 C71 C72 108.1(18) . . ?
H71A C71 H71B 108.4 . . ?
C72 C71 H71A 110.1 . . ?
C72 C71 H71B 110.1 . . ?
C67 C72 C71 107.3(18) . . ?
C67 C72 H72A 110.3 . . ?
C67 C72 H72B 110.3 . . ?
C71 C72 H72A 110.3 . . ?
C71 C72 H72B 110.3 . . ?
H72A C72 H72B 108.5 . . ?
O9 P4 C37 108.8(9) . . ?
O9 P4 C43 107.9(8) . . ?
O9 P4 C49 114.5(9) . . ?
C37 P4 C43 112.7(9) . . ?
C37 P4 C49 106.2(8) . . ?
C43 P4 C49 106.9(8) . . ?
P4 C37 H37 103.9 . . ?
C38 C37 P4 112.2(14) . . ?
C38 C37 H37 103.9 . . ?
C38 C37 C42 112.5(16) . . ?
C42 C37 P4 118.5(12) . . ?
C42 C37 H37 103.9 . . ?
C37 C38 H38A 108.3 . . ?
C37 C38 H38B 108.3 . . ?
C37 C38 C39 116(2) . . ?
H38A C38 H38B 107.4 . . ?
C39 C38 H38A 108.3 . . ?
C39 C38 H38B 108.3 . . ?
C38 C39 H39A 109.3 . . ?
C38 C39 H39B 109.3 . . ?
H39A C39 H39B 107.9 . . ?
C40 C39 C38 112(2) . . ?
C40 C39 H39A 109.3 . . ?
C40 C39 H39B 109.3 . . ?
C39 C40 H40A 108.8 . . ?
C39 C40 H40B 108.8 . . ?
C39 C40 C41 114(2) . . ?
H40A C40 H40B 107.7 . . ?
C41 C40 H40A 108.8 . . ?
C41 C40 H40B 108.8 . . ?
C40 C41 H41A 109.2 . . ?
C40 C41 H41B 109.2 . . ?
C40 C41 C42 111.9(18) . . ?
H41A C41 H41B 107.9 . . ?
C42 C41 H41A 109.2 . . ?
C42 C41 H41B 109.2 . . ?
C37 C42 H42A 109.7 . . ?
C37 C42 H42B 109.7 . . ?
C41 C42 C37 110.0(15) . . ?
C41 C42 H42A 109.7 . . ?
C41 C42 H42B 109.7 . . ?
H42A C42 H42B 108.2 . . ?
P4 C43 H43 100.6 . . ?
C44 C43 P4 115.4(12) . . ?
C44 C43 H43 100.6 . . ?
C44 C43 C48 120.7(16) . . ?
C48 C43 P4 113.9(11) . . ?
C48 C43 H43 100.6 . . ?
C43 C44 H44A 109.2 . . ?
C43 C44 H44B 109.2 . . ?
H44A C44 H44B 107.9 . . ?
C45 C44 C43 112.0(19) . . ?
C45 C44 H44A 109.2 . . ?
C45 C44 H44B 109.2 . . ?
C44 C45 H45A 108.1 . . ?
C44 C45 H45B 108.1 . . ?
C44 C45 C46 117(2) . . ?
H45A C45 H45B 107.3 . . ?
C46 C45 H45A 108.1 . . ?
C46 C45 H45B 108.1 . . ?
C45 C46 H46A 108.6 . . ?
C45 C46 H46B 108.6 . . ?
H46A C46 H46B 107.6 . . ?
C47 C46 C45 114.5(17) . . ?
C47 C46 H46A 108.6 . . ?
C47 C46 H46B 108.6 . . ?
C46 C47 H47A 108.9 . . ?
C46 C47 H47B 108.9 . . ?
C46 C47 C48 113.4(15) . . ?
H47A C47 H47B 107.7 . . ?
C48 C47 H47A 108.9 . . ?
C48 C47 H47B 108.9 . . ?
C43 C48 H48A 109.6 . . ?
C43 C48 H48B 109.6 . . ?
C47 C48 C43 110.2(14) . . ?
C47 C48 H48A 109.6 . . ?
C47 C48 H48B 109.6 . . ?
H48A C48 H48B 108.1 . . ?
P4 C49 H49 107.6 . . ?
C50 C49 P4 110.2(17) . . ?
C50 C49 H49 107.6 . . ?
C50 C49 C54 119(2) . . ?
C54 C49 P4 104.5(13) . . ?
C54 C49 H49 107.6 . . ?
C49 C50 H50A 110.6 . . ?
C49 C50 H50B 110.6 . . ?
C49 C50 C51 106(2) . . ?
H50A C50 H50B 108.7 . . ?
C51 C50 H50A 110.6 . . ?
C51 C50 H50B 110.6 . . ?
C50 C51 H51A 106.9 . . ?
C50 C51 H51B 106.9 . . ?
H51A C51 H51B 106.7 . . ?
C52 C51 C50 122(3) . . ?
C52 C51 H51A 106.9 . . ?
C52 C51 H51B 106.9 . . ?
C49 C54 H54A 111.3 . . ?
C49 C54 H54B 111.3 . . ?
H54A C54 H54B 109.2 . . ?
C53 C54 C49 102(2) . . ?
C53 C54 H54A 111.3 . . ?
C53 C54 H54B 111.3 . . ?
C54 C53 H53A 111.0 . . ?
C54 C53 H53B 111.0 . . ?
H53A C53 H53B 109.0 . . ?
C52 C53 C54 104(3) . . ?
C52 C53 H53A 111.0 . . ?
C52 C53 H53B 111.0 . . ?
C51 C52 H52A 111.1 . . ?
C51 C52 H52B 111.1 . . ?
C53 C52 C51 103(3) . . ?
C53 C52 H52A 111.1 . . ?
C53 C52 H52B 111.1 . . ?
H52A C52 H52B 109.1 . . ?

loop_
_geom_bond_atom_site_label_1
_geom_bond_atom_site_label_2
_geom_bond_distance
_geom_bond_site_symmetry_2
_geom_bond_publ_flag
Dy1 O1 2.120(8) . ?
Dy1 O2 2.284(14) . ?
Dy1 O3 2.372(13) . ?
Dy1 O4 2.365(12) . ?
Dy1 O5 2.390(7) . ?
Dy1 O6 2.360(11) . ?
Dy1 O7 2.303(14) . ?
P1 O1 1.517(8) . ?
P1 C19 1.798(14) . ?
P1 C25 1.838(16) . ?
P1 C31 1.829(16) . ?
P2 O2 1.515(14) . ?
P2 C1 1.779(16) . ?
P2 C7 1.795(14) . ?
P2 C13 1.847(15) . ?
O3 H3A 0.9088 . ?
O3 H3B 0.9088 . ?
O4 H4A 0.8574 . ?
O4 H4B 0.8574 . ?
O5 H5A 0.8500 . ?
O5 H5B 0.8500 . ?
O6 H6A 0.8964 . ?
O6 H6B 0.8881 . ?
O7 H7A 0.9577 . ?
O7 H7B 0.9580 . ?
C1 H1 0.9800 . ?
C1 C2 1.491(17) . ?
C1 C6 1.531(15) . ?
C2 H2A 0.9700 . ?
C2 H2B 0.9700 . ?
C2 C3 1.523(17) . ?
C3 H3C 0.9700 . ?
C3 H3D 0.9700 . ?
C3 C4 1.498(18) . ?
C4 H4C 0.9700 . ?
C4 H4D 0.9700 . ?
C4 C5 1.511(18) . ?
C5 H5C 0.9700 . ?
C5 H5D 0.9700 . ?
C5 C6 1.500(15) . ?
C6 H6C 0.9700 . ?
C6 H6D 0.9700 . ?
C7 H7 0.9800 . ?
C7 C8 1.533(16) . ?
C7 C12 1.543(15) . ?
C8 H8A 0.9700 . ?
C8 H8B 0.9700 . ?
C8 C9 1.525(17) . ?
C9 H9A 0.9700 . ?
C9 H9B 0.9700 . ?
C9 C10 1.503(17) . ?
C10 H10A 0.9700 . ?
C10 H10B 0.9700 . ?
C10 C11 1.53(2) . ?
C11 H11A 0.9700 . ?
C11 H11B 0.9700 . ?
C11 C12 1.525(19) . ?
C12 H12A 0.9700 . ?
C12 H12B 0.9700 . ?
C13 H13 0.9800 . ?
C13 C14 1.558(16) . ?
C13 C18 1.565(16) . ?
C14 H14A 0.9700 . ?
C14 H14B 0.9700 . ?
C14 C15 1.541(17) . ?
C15 H15A 0.9700 . ?
C15 H15B 0.9700 . ?
C15 C16 1.500(16) . ?
C16 H16A 0.9700 . ?
C16 H16B 0.9700 . ?
C16 C17 1.541(16) . ?
C17 H17A 0.9700 . ?
C17 H17B 0.9700 . ?
C17 C18 1.506(17) . ?
C18 H18A 0.9700 . ?
C18 H18B 0.9700 . ?
C19 H19 0.9800 . ?
C19 C20 1.516(14) . ?
C19 C24 1.502(15) . ?
C20 H20A 0.9700 . ?
C20 H20B 0.9700 . ?
C20 C21 1.529(16) . ?
C21 H21A 0.9700 . ?
C21 H21B 0.9700 . ?
C21 C22 1.492(17) . ?
C22 H22A 0.9700 . ?
C22 H22B 0.9700 . ?
C22 C23 1.540(16) . ?
C23 H23A 0.9700 . ?
C23 H23B 0.9700 . ?
C23 C24 1.478(16) . ?
C24 H24A 0.9700 . ?
C24 H24B 0.9700 . ?
C25 H25 0.9800 . ?
C25 C26 1.541(16) . ?
C25 C30 1.509(16) . ?
C26 H26A 0.9700 . ?
C26 H26B 0.9700 . ?
C26 C27 1.509(17) . ?
C27 H27A 0.9700 . ?
C27 H27B 0.9700 . ?
C27 C28 1.502(17) . ?
C28 H28A 0.9700 . ?
C28 H28B 0.9700 . ?
C28 C29 1.519(16) . ?
C29 H29A 0.9700 . ?
C29 H29B 0.9700 . ?
C29 C30 1.513(16) . ?
C30 H30A 0.9700 . ?
C30 H30B 0.9700 . ?
C31 H31 0.9800 . ?
C31 C32 1.563(16) . ?
C31 C36 1.554(16) . ?
C32 H32A 0.9700 . ?
C32 H32B 0.9700 . ?
C32 C33 1.547(15) . ?
C33 H33A 0.9700 . ?
C33 H33B 0.9700 . ?
C33 C34 1.512(16) . ?
C34 H34A 0.9700 . ?
C34 H34B 0.9700 . ?
C34 C35 1.452(17) . ?
C35 H35A 0.9700 . ?
C35 H35B 0.9700 . ?
C35 C36 1.520(17) . ?
C36 H36A 0.9700 . ?
C36 H36B 0.9700 . ?
Mo1 O38 2.008(13) . ?
Mo1 O39 1.650(11) . ?
Mo1 O45 2.028(13) . ?
Mo1 O49 1.831(11) . ?
Mo1 O52 2.465(10) . ?
Mo1 O54 1.812(12) . ?
Mo2 O37 1.900(12) . ?
Mo2 O40 1.747(13) . ?
Mo2 O44 1.907(16) . ?
Mo2 O45 1.970(13) . ?
Mo2 O52 2.334(10) . ?
Mo2 O56 1.819(15) . ?
Mo3 O33 1.777(11) . ?
Mo3 O34 1.724(16) . ?
Mo3 O36 1.948(11) . ?
Mo3 O37 2.056(13) . ?
Mo3 O38 1.907(13) . ?
Mo3 O52 2.469(10) . ?
Mo4 O20 1.934(14) . ?
Mo4 O21 1.702(14) . ?
Mo4 O22 1.955(16) . ?
Mo4 O31 2.378(10) . ?
Mo4 O43 1.904(12) . ?
Mo4 O44 1.878(16) . ?
Mo5 O28 1.962(13) . ?
Mo5 O29 1.654(13) . ?
Mo5 O30 1.757(12) . ?
Mo5 O49 1.892(11) . ?
Mo5 O50 2.014(11) . ?
Mo5 O53 2.501(11) . ?
Mo6 O17 1.714(12) . ?
Mo6 O18 1.991(12) . ?
Mo6 O19 1.848(13) . ?
Mo6 O20 1.916(14) . ?
Mo6 O55 2.404(10) . ?
Mo6 O56 1.950(15) . ?
Mo7 O18 2.020(12) . ?
Mo7 O35 1.653(13) . ?
Mo7 O36 1.825(11) . ?
Mo7 O42 1.831(11) . ?
Mo7 O48 1.978(12) . ?
Mo7 O55 2.481(10) . ?
Mo8 O30 2.006(12) . ?
Mo8 O32 1.610(14) . ?
Mo8 O33 1.943(11) . ?
Mo8 O42 1.862(11) . ?
Mo8 O46 1.875(12) . ?
Mo8 O53 2.511(11) . ?
Mo9 O19 2.156(14) . ?
Mo9 O41 1.695(15) . ?
Mo9 O47 1.738(12) . ?
Mo9 O48 1.918(12) . ?
Mo9 O51 1.962(13) . ?
Mo9 O55 2.510(10) . ?
Mo10 O26 1.960(13) . ?
Mo10 O27 1.544(16) . ?
Mo10 O28 1.932(13) . ?
Mo10 O46 1.911(12) . ?
Mo10 O47 1.928(12) . ?
Mo11 O24 1.965(14) . ?
Mo11 O25 1.666(13) . ?
Mo11 O31 2.467(10) . ?
Mo11 O43 2.092(12) . ?
Mo11 O50 1.726(11) . ?
Mo11 O54 1.943(12) . ?
Mo12 O22 2.030(16) . ?
Mo12 O23 1.630(15) . ?
Mo12 O24 1.994(14) . ?
Mo12 O26 1.779(13) . ?
Mo12 O31 2.492(10) . ?
Mo12 O51 1.811(13) . ?
P5 O31 1.570(11) . ?
P5 O52 1.561(11) . ?
P5 O53 1.500(12) . ?
P5 O55 1.558(10) . ?
P3 O8 1.488(14) . ?
P3 C55 1.77(2) . ?
P3 C61 1.80(2) . ?
P3 C67 1.89(3) . ?
C55 H55 0.9800 . ?
C55 C56 1.500(17) . ?
C55 C60 1.482(18) . ?
C56 H56A 0.9700 . ?
C56 H56B 0.9700 . ?
C56 C57 1.510(17) . ?
C57 H57A 0.9700 . ?
C57 H57B 0.9700 . ?
C57 C58 1.476(19) . ?
C58 H58A 0.9700 . ?
C58 H58B 0.9700 . ?
C58 C59 1.531(19) . ?
C59 H59A 0.9700 . ?
C59 H59B 0.9700 . ?
C59 C60 1.567(19) . ?
C60 H60A 0.9700 . ?
C60 H60B 0.9700 . ?
C61 H61 0.9800 . ?
C61 C62 1.54(2) . ?
C61 C66 1.49(2) . ?
C62 H62A 0.9700 . ?
C62 H62B 0.9700 . ?
C62 C63 1.50(2) . ?
C63 H63A 0.9700 . ?
C63 H63B 0.9700 . ?
C63 C64 1.49(2) . ?
C64 H64A 0.9700 . ?
C64 H64B 0.9700 . ?
C64 C65 1.49(2) . ?
C65 H65A 0.9700 . ?
C65 H65B 0.9700 . ?
C65 C66 1.49(2) . ?
C66 H66A 0.9700 . ?
C66 H66B 0.9700 . ?
C67 H67 0.9800 . ?
C67 C68 1.51(2) . ?
C67 C72 1.50(2) . ?
C68 H68A 0.9700 . ?
C68 H68B 0.9700 . ?
C68 C69 1.539(19) . ?
C69 H69A 0.9700 . ?
C69 H69B 0.9700 . ?
C69 C70 1.49(2) . ?
C70 H70A 0.9700 . ?
C70 H70B 0.9700 . ?
C70 C71 1.47(2) . ?
C71 H71A 0.9700 . ?
C71 H71B 0.9700 . ?
C71 C72 1.521(19) . ?
C72 H72A 0.9700 . ?
C72 H72B 0.9700 . ?
P4 O9 1.473(16) . ?
P4 C37 1.826(19) . ?
P4 C43 1.842(18) . ?
P4 C49 1.933(19) . ?
C37 H37 0.9800 . ?
C37 C38 1.49(2) . ?
C37 C42 1.527(17) . ?
C38 H38A 0.9700 . ?
C38 H38B 0.9700 . ?
C38 C39 1.50(2) . ?
C39 H39A 0.9700 . ?
C39 H39B 0.9700 . ?
C39 C40 1.50(2) . ?
C40 H40A 0.9700 . ?
C40 H40B 0.9700 . ?
C40 C41 1.50(2) . ?
C41 H41A 0.9700 . ?
C41 H41B 0.9700 . ?
C41 C42 1.506(19) . ?
C42 H42A 0.9700 . ?
C42 H42B 0.9700 . ?
C43 H43 0.9800 . ?
C43 C44 1.517(19) . ?
C43 C48 1.538(18) . ?
C44 H44A 0.9700 . ?
C44 H44B 0.9700 . ?
C44 C45 1.49(2) . ?
C45 H45A 0.9700 . ?
C45 H45B 0.9700 . ?
C45 C46 1.51(2) . ?
C46 H46A 0.9700 . ?
C46 H46B 0.9700 . ?
C46 C47 1.495(19) . ?
C47 H47A 0.9700 . ?
C47 H47B 0.9700 . ?
C47 C48 1.506(17) . ?
C48 H48A 0.9700 . ?
C48 H48B 0.9700 . ?
C49 H49 0.9800 . ?
C49 C50 1.47(2) . ?
C49 C54 1.524(19) . ?
C50 H50A 0.9700 . ?
C50 H50B 0.9700 . ?
C50 C51 1.51(2) . ?
C51 H51A 0.9700 . ?
C51 H51B 0.9700 . ?
C51 C52 1.51(2) . ?
C54 H54A 0.9700 . ?
C54 H54B 0.9700 . ?
C54 C53 1.52(2) . ?
C53 H53A 0.9700 . ?
C53 H53B 0.9700 . ?
C53 C52 1.51(2) . ?
C52 H52A 0.9700 . ?
C52 H52B 0.9700 . ?

loop_
_geom_torsion_atom_site_label_1
_geom_torsion_atom_site_label_2
_geom_torsion_atom_site_label_3
_geom_torsion_atom_site_label_4
_geom_torsion
_geom_torsion_site_symmetry_1
_geom_torsion_site_symmetry_2
_geom_torsion_site_symmetry_3
_geom_torsion_site_symmetry_4
_geom_torsion_publ_flag
P1 C19 C20 C21 173.0(9) . . . . ?
P1 C19 C24 C23 -173.8(10) . . . . ?
P1 C25 C26 C27 -173.6(11) . . . . ?
P1 C25 C30 C29 174.4(10) . . . . ?
P1 C31 C32 C33 -173.0(9) . . . . ?
P1 C31 C36 C35 -175.3(11) . . . . ?
P2 C1 C2 C3 -179.8(12) . . . . ?
P2 C1 C6 C5 179.7(11) . . . . ?
P2 C7 C8 C9 178.2(10) . . . . ?
P2 C7 C12 C11 177.3(12) . . . . ?
P2 C13 C14 C15 -178.8(10) . . . . ?
P2 C13 C18 C17 -179.0(11) . . . . ?
O1 P1 C19 C20 157.9(8) . . . . ?
O1 P1 C19 C24 19.0(11) . . . . ?
O1 P1 C25 C26 57.9(12) . . . . ?
O1 P1 C25 C30 -179.3(11) . . . . ?
O1 P1 C31 C32 61.1(11) . . . . ?
O1 P1 C31 C36 -51.4(11) . . . . ?
O2 P2 C1 C2 48.3(14) . . . . ?
O2 P2 C1 C6 -177.7(11) . . . . ?
O2 P2 C7 C8 65.7(12) . . . . ?
O2 P2 C7 C12 -63.8(11) . . . . ?
O2 P2 C13 C14 33.6(12) . . . . ?
O2 P2 C13 C18 154.7(11) . . . . ?
C1 P2 C7 C8 -53.7(12) . . . . ?
C1 P2 C7 C12 176.8(9) . . . . ?
C1 P2 C13 C14 153.9(10) . . . . ?
C1 P2 C13 C18 -85.1(12) . . . . ?
C1 C2 C3 C4 -51(2) . . . . ?
C2 C1 C6 C5 -45.5(19) . . . . ?
C2 C3 C4 C5 55(2) . . . . ?
C3 C4 C5 C6 -53(2) . . . . ?
C4 C5 C6 C1 49.9(19) . . . . ?
C6 C1 C2 C3 43.3(19) . . . . ?
C7 P2 C1 C2 167.0(11) . . . . ?
C7 P2 C1 C6 -59.0(13) . . . . ?
C7 P2 C13 C14 -87.3(11) . . . . ?
C7 P2 C13 C18 33.8(12) . . . . ?
C7 C8 C9 C10 54.3(17) . . . . ?
C8 C7 C12 C11 52.8(18) . . . . ?
C8 C9 C10 C11 -56(2) . . . . ?
C9 C10 C11 C12 55(2) . . . . ?
C10 C11 C12 C7 -51(2) . . . . ?
C12 C7 C8 C9 -55.5(16) . . . . ?
C13 P2 C1 C2 -73.3(13) . . . . ?
C13 P2 C1 C6 60.6(13) . . . . ?
C13 P2 C7 C8 -171.5(9) . . . . ?
C13 P2 C7 C12 59.0(11) . . . . ?
C13 C14 C15 C16 -61.7(16) . . . . ?
C14 C13 C18 C17 -53.6(17) . . . . ?
C14 C15 C16 C17 61.5(15) . . . . ?
C15 C16 C17 C18 -60.2(16) . . . . ?
C16 C17 C18 C13 59.4(17) . . . . ?
C18 C13 C14 C15 53.3(16) . . . . ?
C19 P1 C25 C26 -61.4(12) . . . . ?
C19 P1 C25 C30 61.5(13) . . . . ?
C19 P1 C31 C32 -179.1(9) . . . . ?
C19 P1 C31 C36 68.5(11) . . . . ?
C19 C20 C21 C22 50.0(16) . . . . ?
C20 C19 C24 C23 50.6(17) . . . . ?
C20 C21 C22 C23 -51.7(18) . . . . ?
C21 C22 C23 C24 50.3(18) . . . . ?
C22 C23 C24 C19 -46.8(17) . . . . ?
C24 C19 C20 C21 -51.4(16) . . . . ?
C25 P1 C19 C20 -83.2(10) . . . . ?
C25 P1 C19 C24 137.9(10) . . . . ?
C25 P1 C31 C32 -57.5(11) . . . . ?
C25 P1 C31 C36 -170.0(10) . . . . ?
C25 C26 C27 C28 -55.3(18) . . . . ?
C26 C25 C30 C29 -61.6(17) . . . . ?
C26 C27 C28 C29 53.0(19) . . . . ?
C27 C28 C29 C30 -58.1(18) . . . . ?
C28 C29 C30 C25 62.0(17) . . . . ?
C30 C25 C26 C27 60.3(17) . . . . ?
C31 P1 C19 C20 35.8(11) . . . . ?
C31 P1 C19 C24 -103.1(10) . . . . ?
C31 P1 C25 C26 179.1(10) . . . . ?
C31 P1 C25 C30 -58.1(13) . . . . ?
C31 C32 C33 C34 53.9(16) . . . . ?
C32 C31 C36 C35 65.7(15) . . . . ?
C32 C33 C34 C35 -52.8(17) . . . . ?
C33 C34 C35 C36 58.8(16) . . . . ?
C34 C35 C36 C31 -70.3(17) . . . . ?
C36 C31 C32 C33 -56.6(14) . . . . ?
O17 Mo6 O19 Mo9 170.1(8) . . . . ?
O18 Mo6 O19 Mo9 73.0(8) . . . . ?
O18 Mo7 O36 Mo3 136.4(13) . . . . ?
O18 Mo7 O42 Mo8 -73(2) . . . . ?
O19 Mo9 O47 Mo10 51(3) . . . . ?
O20 Mo4 O44 Mo2 -52.3(13) . . . . ?
O20 Mo6 O19 Mo9 -94.9(8) . . . . ?
O21 Mo4 O44 Mo2 -145.2(13) . . . . ?
O22 Mo4 O44 Mo2 23(3) . . . . ?
O22 Mo12 O26 Mo10 -82(2) . . . . ?
O22 Mo12 O51 Mo9 130.2(13) . . . . ?
O23 Mo12 O26 Mo10 132.8(15) . . . . ?
O23 Mo12 O51 Mo9 -135.5(12) . . . . ?
O24 Mo11 O50 Mo5 131.2(13) . . . . ?
O24 Mo12 O26 Mo10 -141.1(16) . . . . ?
O24 Mo12 O51 Mo9 59(2) . . . . ?
O25 Mo11 O50 Mo5 -123.8(13) . . . . ?
O26 Mo12 O51 Mo9 -20.8(13) . . . . ?
O28 Mo5 O30 Mo8 49.3(11) . . . . ?
O28 Mo5 O49 Mo1 42(2) . . . . ?
O29 Mo5 O30 Mo8 155.4(10) . . . . ?
O29 Mo5 O49 Mo1 -123.3(14) . . . . ?
O30 Mo5 O49 Mo1 127.1(14) . . . . ?
O30 Mo8 O42 Mo7 48.3(19) . . . . ?
O30 Mo8 O46 Mo10 57.1(10) . . . . ?
O31 Mo4 O44 Mo2 42.5(13) . . . . ?
O31 Mo11 O50 Mo5 62.6(13) . . . . ?
O31 Mo12 O26 Mo10 -72.7(15) . . . . ?
O31 Mo12 O51 Mo9 61.9(13) . . . . ?
O31 P5 O52 Mo1 63.8(8) . . . . ?
O31 P5 O52 Mo2 -60.7(8) . . . . ?
O31 P5 O52 Mo3 176.6(6) . . . . ?
O31 P5 O53 Mo5 -63.4(9) . . . . ?
O31 P5 O53 Mo8 175.2(6) . . . . ?
O31 P5 O55 Mo6 56.3(8) . . . . ?
O31 P5 O55 Mo7 178.9(6) . . . . ?
O31 P5 O55 Mo9 -65.5(7) . . . . ?
O32 Mo8 O42 Mo7 -115.0(15) . . . . ?
O32 Mo8 O46 Mo10 163.9(10) . . . . ?
O33 Mo8 O42 Mo7 -13.5(15) . . . . ?
O33 Mo8 O46 Mo10 -5.1(16) . . . . ?
O34 Mo3 O33 Mo8 -131.0(15) . . . . ?
O35 Mo7 O36 Mo3 -126.4(12) . . . . ?
O35 Mo7 O42 Mo8 121.6(15) . . . . ?
O36 Mo3 O33 Mo8 -16.0(15) . . . . ?
O36 Mo7 O42 Mo8 15.3(15) . . . . ?
O37 Mo2 O56 Mo6 120.5(15) . . . . ?
O37 Mo3 O33 Mo8 52(2) . . . . ?
O38 Mo1 O49 Mo5 -134.8(14) . . . . ?
O38 Mo1 O54 Mo11 62(2) . . . . ?
O38 Mo3 O33 Mo8 137.8(15) . . . . ?
O39 Mo1 O49 Mo5 126.4(13) . . . . ?
O39 Mo1 O54 Mo11 -131.8(12) . . . . ?
O40 Mo2 O37 Mo3 166.4(8) . . . . ?
O40 Mo2 O56 Mo6 -140.6(14) . . . . ?
O41 Mo9 O47 Mo10 -122.1(18) . . . . ?
O42 Mo7 O36 Mo3 -16.9(13) . . . . ?
O42 Mo8 O46 Mo10 -86.0(10) . . . . ?
O43 Mo4 O44 Mo2 116.7(13) . . . . ?
O43 Mo11 O50 Mo5 52(2) . . . . ?
O44 Mo2 O37 Mo3 6(3) . . . . ?
O44 Mo2 O56 Mo6 -43.8(15) . . . . ?
O45 Mo1 O49 Mo5 -75.2(19) . . . . ?
O45 Mo1 O54 Mo11 133.0(12) . . . . ?
O45 Mo2 O37 Mo3 72.7(8) . . . . ?
O45 Mo2 O56 Mo6 41(3) . . . . ?
O46 Mo8 O42 Mo7 131.3(15) . . . . ?
O48 Mo7 O36 Mo3 62.0(19) . . . . ?
O48 Mo7 O42 Mo8 -138.4(15) . . . . ?
O48 Mo9 O47 Mo10 133.4(19) . . . . ?
O49 Mo1 O54 Mo11 -21.1(12) . . . . ?
O49 Mo5 O30 Mo8 -99.8(11) . . . . ?
O50 Mo5 O30 Mo8 -23.7(16) . . . . ?
O50 Mo5 O49 Mo1 -19.5(14) . . . . ?
O51 Mo9 O47 Mo10 -19.8(19) . . . . ?
O51 Mo12 O26 Mo10 14.4(15) . . . . ?
O52 Mo1 O49 Mo5 -64.4(14) . . . . ?
O52 Mo1 O54 Mo11 63.7(12) . . . . ?
O52 Mo2 O37 Mo3 -1.3(6) . . . . ?
O52 Mo2 O56 Mo6 46.9(15) . . . . ?
O52 Mo3 O33 Mo8 66.7(15) . . . . ?
O52 P5 O31 Mo4 53.7(8) . . . . ?
O52 P5 O31 Mo11 -66.3(7) . . . . ?
O52 P5 O31 Mo12 176.4(6) . . . . ?
O52 P5 O53 Mo5 57.5(9) . . . . ?
O52 P5 O53 Mo8 -63.9(9) . . . . ?
O52 P5 O55 Mo6 -60.0(8) . . . . ?
O52 P5 O55 Mo7 62.5(7) . . . . ?
O52 P5 O55 Mo9 178.2(6) . . . . ?
O53 Mo5 O30 Mo8 -15.3(9) . . . . ?
O53 Mo5 O49 Mo1 61.8(14) . . . . ?
O53 Mo8 O42 Mo7 65.4(15) . . . . ?
O53 Mo8 O46 Mo10 -3.9(9) . . . . ?
O53 P5 O31 Mo4 176.9(6) . . . . ?
O53 P5 O31 Mo11 56.9(8) . . . . ?
O53 P5 O31 Mo12 -60.4(8) . . . . ?
O53 P5 O52 Mo1 -58.9(8) . . . . ?
O53 P5 O52 Mo2 176.6(6) . . . . ?
O53 P5 O52 Mo3 53.9(8) . . . . ?
O53 P5 O55 Mo6 177.4(6) . . . . ?
O53 P5 O55 Mo7 -60.0(8) . . . . ?
O53 P5 O55 Mo9 55.7(8) . . . . ?
O54 Mo1 O49 Mo5 21.5(14) . . . . ?
O54 Mo11 O50 Mo5 -21.7(13) . . . . ?
O55 Mo6 O19 Mo9 -0.3(6) . . . . ?
O55 Mo7 O36 Mo3 65.6(12) . . . . ?
O55 Mo7 O42 Mo8 -68.4(15) . . . . ?
O55 Mo9 O47 Mo10 64.3(18) . . . . ?
O55 P5 O31 Mo4 -62.6(8) . . . . ?
O55 P5 O31 Mo11 177.4(5) . . . . ?
O55 P5 O31 Mo12 60.1(7) . . . . ?
O55 P5 O52 Mo1 179.8(5) . . . . ?
O55 P5 O52 Mo2 55.3(8) . . . . ?
O55 P5 O52 Mo3 -67.4(7) . . . . ?
O55 P5 O53 Mo5 177.6(6) . . . . ?
O55 P5 O53 Mo8 56.2(9) . . . . ?
O56 Mo2 O37 Mo3 -91.7(8) . . . . ?
O56 Mo6 O19 Mo9 6(2) . . . . ?
P3 C55 C56 C57 -177.9(12) . . . . ?
P3 C55 C60 C59 170.0(14) . . . . ?
P3 C61 C62 C63 -172(2) . . . . ?
P3 C61 C66 C65 163.8(19) . . . . ?
P3 C67 C68 C69 -176.5(15) . . . . ?
P3 C67 C72 C71 -171.6(14) . . . . ?
O8 P3 C55 C56 61.9(15) . . . . ?
O8 P3 C55 C60 -75.5(16) . . . . ?
O8 P3 C61 C62 159.7(19) . . . . ?
O8 P3 C61 C66 -62(2) . . . . ?
O8 P3 C67 C68 152.5(15) . . . . ?
O8 P3 C67 C72 40.6(17) . . . . ?
C55 P3 C61 C62 45(2) . . . . ?
C55 P3 C61 C66 -176.7(18) . . . . ?
C55 P3 C67 C68 -90.7(17) . . . . ?
C55 P3 C67 C72 157.3(14) . . . . ?
C55 C56 C57 C58 59(2) . . . . ?
C56 C55 C60 C59 31(2) . . . . ?
C56 C57 C58 C59 -61(2) . . . . ?
C57 C58 C59 C60 53(2) . . . . ?
C58 C59 C60 C55 -41(3) . . . . ?
C60 C55 C56 C57 -39(2) . . . . ?
C61 P3 C55 C56 175.5(13) . . . . ?
C61 P3 C55 C60 38.0(18) . . . . ?
C61 P3 C67 C68 34.7(19) . . . . ?
C61 P3 C67 C72 -77.2(17) . . . . ?
C61 C62 C63 C64 -37(5) . . . . ?
C62 C61 C66 C65 -55(3) . . . . ?
C62 C63 C64 C65 31(5) . . . . ?
C63 C64 C65 C66 -44(5) . . . . ?
C64 C65 C66 C61 59(4) . . . . ?
C66 C61 C62 C63 47(3) . . . . ?
C67 P3 C55 C56 -57.2(16) . . . . ?
C67 P3 C55 C60 165.4(14) . . . . ?
C67 P3 C61 C62 -80(2) . . . . ?
C67 P3 C61 C66 58(2) . . . . ?
C67 C68 C69 C70 49(3) . . . . ?
C68 C67 C72 C71 71(2) . . . . ?
C68 C69 C70 C71 -45(3) . . . . ?
C69 C70 C71 C72 54(3) . . . . ?
C70 C71 C72 C67 -69(2) . . . . ?
C72 C67 C68 C69 -62(2) . . . . ?
P4 C37 C38 C39 174.8(18) . . . . ?
P4 C37 C42 C41 -174.0(14) . . . . ?
P4 C43 C44 C45 -179.9(17) . . . . ?
P4 C43 C48 C47 173.7(12) . . . . ?
P4 C49 C50 C51 -161(2) . . . . ?
P4 C49 C54 C53 -174.3(19) . . . . ?
O9 P4 C37 C38 -56.6(18) . . . . ?
O9 P4 C37 C42 169.6(13) . . . . ?
O9 P4 C43 C44 26.0(17) . . . . ?
O9 P4 C43 C48 171.9(13) . . . . ?
C37 P4 C43 C44 -94.2(16) . . . . ?
C37 P4 C43 C48 51.8(15) . . . . ?
C37 C38 C39 C40 46(3) . . . . ?
C38 C37 C42 C41 52(2) . . . . ?
C38 C39 C40 C41 -48(3) . . . . ?
C39 C40 C41 C42 55(3) . . . . ?
C40 C41 C42 C37 -56(2) . . . . ?
C42 C37 C38 C39 -49(3) . . . . ?
C43 P4 C37 C38 63.0(17) . . . . ?
C43 P4 C37 C42 -70.7(14) . . . . ?
C43 C44 C45 C46 -37(3) . . . . ?
C44 C43 C48 C47 -42(2) . . . . ?
C44 C45 C46 C47 47(3) . . . . ?
C45 C46 C47 C48 -53(2) . . . . ?
C46 C47 C48 C43 48(2) . . . . ?
C48 C43 C44 C45 37(3) . . . . ?
C49 P4 C37 C38 179.7(16) . . . . ?
C49 P4 C37 C42 46.0(15) . . . . ?
C49 P4 C43 C44 149.5(15) . . . . ?
C49 P4 C43 C48 -64.5(15) . . . . ?
C49 C50 C51 C52 37(5) . . . . ?
C49 C54 C53 C52 -75(3) . . . . ?
C50 C49 C54 C53 62(3) . . . . ?
C50 C51 C52 C53 -54(4) . . . . ?
C54 C49 C50 C51 -40(4) . . . . ?
C54 C53 C52 C51 71(4) . . . . ?

loop_
_twin_individual_id
_twin_individual_mass_fraction_refined
1 0.477(7)
2 0.523(7)

loop_
_smtbx_masks_void_nr
_smtbx_masks_void_average_x
_smtbx_masks_void_average_y
_smtbx_masks_void_average_z
_smtbx_masks_void_volume
_smtbx_masks_void_count_electrons
_smtbx_masks_void_content
1 -0.224 -0.861 0.932 3311.9 809.5 ?
